data_8000393
loop_
_publ_author_name
'Chen, Along'
'Kang, Xi'
'Jin, Shan'
'Du, Wenjun'
'Wang, Shuxin'
'Zhu, Manzhou'

_publ_section_title
;
 Gram-Scale Preparation of Stable Hydride M@Cu<sub>24</sub> (M = Au/Cu)
 Nanoclusters.
;
_journal_issue 20
_journal_name_full 'The journal of physical chemistry letters'
_journal_page_first 6124
_journal_page_last 6128
_journal_paper_doi 10.1021/acs.jpclett.9b02297
_journal_volume 10
_journal_year 2019
_chemical_formula_moiety 'C216 H180 Au Cu24 P12'
_chemical_formula_sum 'C216 H180 Au Cu24 P12'
_chemical_formula_weight 4869.16
_space_group_crystal_system orthorhombic
_space_group_IT_number 61
_space_group_name_Hall '-P 2ac 2ab'
_space_group_name_H-M_alt 'P b c a'
_atom_sites_solution_hydrogens geom
_atom_sites_solution_primary dual
_audit_creation_date 2019-01-02
_audit_creation_method
;
Olex2 1.2
(compiled 2018.05.29 svn.r3508 for OlexSys, GUI svn.r5506)
;
_audit_update_record
;
2019-08-05 deposited with the CCDC.	2019-08-05 downloaded from the CCDC.
;
_cell_angle_alpha 90
_cell_angle_beta 90
_cell_angle_gamma 90
_cell_formula_units_Z 8
_cell_length_a 33.3830(9)
_cell_length_b 38.6374(11)
_cell_length_c 39.1118(10)
_cell_measurement_reflns_used 9964
_cell_measurement_temperature 161
_cell_measurement_theta_max 23.949
_cell_measurement_theta_min 2.171
_cell_volume 50448(2)
_computing_cell_refinement 'SAINT V8.38A (?, 2016)'
_computing_data_reduction 'SAINT V8.38A (?, 2016)'
_computing_molecular_graphics 'Olex2 (Dolomanov et al., 2009)'
_computing_publication_material 'Olex2 (Dolomanov et al., 2009)'
_computing_structure_refinement 'ShelXL (Sheldrick, 2015)'
_computing_structure_solution 'ShelXT (Sheldrick, 2015)'
_diffrn_ambient_temperature 161
_diffrn_measured_fraction_theta_full 0.985
_diffrn_measured_fraction_theta_max 0.985
_diffrn_measurement_device_type 'Bruker APEX-II CCD'
_diffrn_measurement_method '\f and \w scans'
_diffrn_radiation_type MoK\a
_diffrn_radiation_wavelength 0.71073
_diffrn_reflns_av_R_equivalents 0.1260
_diffrn_reflns_av_unetI/netI 0.1011
_diffrn_reflns_Laue_measured_fraction_full 0.985
_diffrn_reflns_Laue_measured_fraction_max 0.985
_diffrn_reflns_limit_h_max 25
_diffrn_reflns_limit_h_min -39
_diffrn_reflns_limit_k_max 45
_diffrn_reflns_limit_k_min -35
_diffrn_reflns_limit_l_max 46
_diffrn_reflns_limit_l_min -46
_diffrn_reflns_number 252022
_diffrn_reflns_point_group_measured_fraction_full 0.985
_diffrn_reflns_point_group_measured_fraction_max 0.985
_diffrn_reflns_theta_full 25.000
_diffrn_reflns_theta_max 25.000
_diffrn_reflns_theta_min 0.960
_diffrn_standards_number 0
_exptl_absorpt_coefficient_mu 2.669
_exptl_absorpt_correction_T_max 0.7456
_exptl_absorpt_correction_T_min 0.4273
_exptl_absorpt_correction_type multi-scan
_exptl_absorpt_process_details
'SADABS-2016/2 (Bruker,2016/2) was used for absorption correction. wR2(int) was 0.1182 before and 0.0793 after correction. The Ratio of minimum to maximum transmission is 0.5731. The \l/2 correction factor is Not present.'
_exptl_crystal_colour 'dark black'
_exptl_crystal_colour_modifier dark
_exptl_crystal_colour_primary black
_exptl_crystal_density_diffrn 1.282
_exptl_crystal_description block
_exptl_crystal_F_000 19448
_exptl_crystal_size_max 0.1
_exptl_crystal_size_mid 0.1
_exptl_crystal_size_min 0.1
_refine_diff_density_max 1.470
_refine_diff_density_min -1.356
_refine_diff_density_rms 0.215
_refine_ls_extinction_coef 0.000115(5)
_refine_ls_extinction_expression Fc^*^=kFc[1+0.001xFc^2^\l^3^/sin(2\q)]^-1/4^
_refine_ls_extinction_method 'SHELXL-2016/4 (Sheldrick 2016)'
_refine_ls_goodness_of_fit_ref 0.970
_refine_ls_hydrogen_treatment constr
_refine_ls_matrix_type full
_refine_ls_number_parameters 1847
_refine_ls_number_reflns 43772
_refine_ls_number_restraints 108
_refine_ls_restrained_S_all 0.972
_refine_ls_R_factor_all 0.1036
_refine_ls_R_factor_gt 0.0534
_refine_ls_shift/su_max 0.009
_refine_ls_shift/su_mean 0.000
_refine_ls_structure_factor_coef Fsqd
_refine_ls_weighting_details 'w=1/[\s^2^(Fo^2^)+(0.0671P)^2^] where P=(Fo^2^+2Fc^2^)/3'
_refine_ls_weighting_scheme calc
_refine_ls_wR_factor_gt 0.1259
_refine_ls_wR_factor_ref 0.1428
_reflns_Friedel_coverage 0.000
_reflns_number_gt 25972
_reflns_number_total 43772
_reflns_threshold_expression 'I > 2\s(I)'
_cod_data_source_file jz9b02297_si_002.cif
_cod_data_source_block 20181229c_0m
_cod_database_code 8000393
_shelx_shelxl_version_number 2016/4
_shelx_space_group_comment
;
The symmetry employed for this shelxl refinement is uniquely defined
by the following loop, which should always be used as a source of
symmetry information in preference to the above space-group names.
They are only intended as comments.
;
_shelx_estimated_absorpt_t_max 0.776
_shelx_estimated_absorpt_t_min 0.776
_olex2_refinement_description
;
1. Fixed Uiso
 At 1.2 times of:
  All C(H) groups
2. Uiso/Uaniso restraints and constraints
P6 \\sim C058 \\sim C078 \\sim C07G \\sim C06L \\sim C05S \\sim C04C: within
3.8A with sigma of 0.01 and sigma for terminal atoms of 0.02
3.a Aromatic/amide H refined with riding coordinates:
 C01D(H01D), C026(H026), C02B(H02B), C02E(H02E), C02C(H02C), C023(H023),
 C04H(H04H), C03R(H03R), C03P(H03P), C02N(H02N), C030(H030), C02I(H02I),
 C02X(H02X), C046(H046), C03K(H03K), C01E(H01E), C03F(H03F), C01Z(H01Z),
 C02M(H02M), C01B(H01B), C05A(H05A), C05T(H05T), C05K(H05K), C062(H062),
 C04P(H04P), C020(H020), C06F(H06F), C065(H065), C03I(H03I), C01M(H01M),
 C01K(H01K), C03M(H03M), C02Y(H02Y), C029(H029), C022(H022), C03T(H03T),
 C03N(H03N), C035(H035), C04B(H04B), C01L(H01L), C02V(H02V), C03Y(H03Y),
 C04D(H04D), C01N(H01N), C01O(H01O), C021(H021), C02Z(H02Z), C032(H032),
 C04T(H04T), C03J(H03J), C02K(H02K), C03X(H03X), C04S(H04S), C04X(H04X),
 C03S(H03S), C02H(H02H), C04J(H04J), C061(H061), C04W(H04W), C03A(H03A),
 C02D(H02D), C02G(H02G), C027(H027), C03O(H03O), C02F(H02F), C037(H037),
 C02W(H02W), C04M(H04M), C05R(H05R), C02U(H02U), C04O(H04O), C05I(H05I),
 C04Q(H04Q), C043(H043), C039(H039), C01T(H01T), C03G(H03G), C04Z(H04Z),
 C05Z(H05Z), C04K(H04K), C02J(H02J), C052(H052), C051(H051), C04G(H04G),
 C053(H053), C04Y(H04Y), C060(H060), C03H(H03H), C044(H044), C047(H047),
 C05L(H05L), C05M(H05M), C040(H040), C02O(H02O), C01I(H01I), C056(H056),
 C05Y(H05Y), C069(H069), C06B(H06B), C05C(H05C), C057(H057), C05P(H05P),
 C04E(H04E), C03E(H03E), C033(H033), C01S(H01S), C04A(H04A), C04U(H04U),
 C01Y(H01Y), C01X(H01X), C04I(H04I), C05E(H05E), C03V(H03V), C04R(H04R),
 C02S(H02S), C054(H054), C05D(H05D), C05O(H05O), C06K(H06K), C06A(H06A),
 C02Q(H02Q), C03D(H03D), C049(H049), C06J(H06J), C05W(H05W), C06S(H06S),
 C06E(H06E), C048(H048), C05V(H05V), C05N(H05N), C03U(H03U), C04V(H04V),
 C066(H066), C05B(H05B), C045(H045), C06N(H06N), C076(H076), C06I(H06I),
 C063(H063), C05H(H05H), C06R(H06R), C06X(H06X), C06T(H06T), C06Y(H06Y),
 C06G(H06G), C036(H036), C055(H055), C04N(H04N), C04L(H04L), C03L(H03L),
 C05J(H05J), C05X(H05X), C067(H067), C06H(H06H), C06M(H06M), C03C(H03C),
 C041(H041), C05F(H05F), C050(H050), C038(H038), C05Q(H05Q), C06Q(H06Q),
 C071(H071), C068(H068), C06C(H06C), C04C(H04C), C05S(H05S), C06L(H06L),
 C07G(H07G), C078(H078), C06O(H06O), C072(H072), C074(H074), C06P(H06P),
 C064(H064), C06D(H06D), C042(H042), C02L(H02L), C05U(H05U), C070(H070)
3.b Fitted hexagon refined as free rotating group:
 C012(C01D,C026,C02B,C02E,C02C), C013(C023,C04H,C03R,C03P,C02N), C014(C030,
 C02I,C02X,C046,C03K), C015(C01E,C03F,C01Z,C02M,C01B), C016(C05A,C05T,C05K,C062,
 C04P), C017(C020,C06F,C065,C03I,C01M), C018(C01K,C03M,C02Y,C029,C022),
 C019(C03T,C03N,C035,C04B,C01L), C01A(C02V,C03Y,C04D,C01N,C01O), C01C(C021,C02Z,
 C032,C04T,C03J), C01F(C02K,C03X,C04S,C04X,C03S), C01G(C02H,C04J,C061,C04W,
 C03A), C01H(C02D,C02G,C027,C03O,C02F), C01J(C037,C02W,C04M,C05R,C02U),
 C01P(C04O,C05I,C04Q,C043,C039), C01R(C01T,C03G,C04Z,C05Z,C04K), C01U(C02J,C052,
 C051,C04G,C053), C01V(C04Y,C060,C03H,C044,C047), C01W(C05L,C05M,C040,C02O,
 C01I), C024(C056,C05Y,C069,C06B,C05C), C025(C057,C05P,C04E,C03E,C033),
 C028(C01S,C04A,C04U,C01Y,C01X), C02A(C04I,C05E,C03V,C04R,C02S), C02P(C054,C05D,
 C05O,C06K,C06A), C02Q(C02T,C03D,C049,C06J,C05W), C02R(C06S,C06E,C048,C05V,
 C05N), C031(C03U,C04V,C066,C05B,C045), C034(C06N,C076,C06I,C063,C05H),
 C03B(C06R,C06X,C06T,C06Y,C06G), C03Q(C036,C055,C04N,C04L,C03L), C03W(C05J,C05X,
 C067,C06H,C06M), C03Z(C03C,C041,C05F,C050,C038), C04F(C05Q,C06Q,C071,C068,
 C06C), C058(C04C,C05S,C06L,C07G,C078), C059(C06O,C072,C074,C06P,C064),
 C06D(C01Q,C042,C02L,C05U,C070)
;
_olex2_submission_special_instructions 'No special instructions were received'

loop_
_space_group_symop_operation_xyz
'x, y, z'
'-x+1/2, -y, z+1/2'
'-x, y+1/2, -z+1/2'
'x+1/2, -y+1/2, -z'
'-x, -y, -z'
'x-1/2, y, -z-1/2'
'x, -y-1/2, z-1/2'
'-x-1/2, y-1/2, z'

loop_
_atom_site_label
_atom_site_type_symbol
_atom_site_fract_x
_atom_site_fract_y
_atom_site_fract_z
_atom_site_U_iso_or_equiv
_atom_site_adp_type
_atom_site_occupancy
_atom_site_site_symmetry_order
_atom_site_calc_flag
_atom_site_refinement_flags_posn
_atom_site_refinement_flags_adp
Au1 Au 0.75685(2) 0.75390(2) 0.37795(2) 0.03002(8) Uani 1 1 d . .
Cu16 Cu 0.74092(3) 0.75686(2) 0.44682(2) 0.03156(19) Uani 1 1 d . .
Cu21 Cu 0.70161(3) 0.71329(2) 0.40882(2) 0.0324(2) Uani 1 1 d . .
Cu18 Cu 0.72435(3) 0.65340(2) 0.38404(2) 0.0357(2) Uani 1 1 d . .
Cu9 Cu 0.79466(3) 0.80365(2) 0.34079(2) 0.0342(2) Uani 1 1 d . .
Cu7 Cu 0.79997(3) 0.72125(2) 0.42805(2) 0.0324(2) Uani 1 1 d . .
Cu22 Cu 0.67645(3) 0.76829(2) 0.37959(2) 0.0323(2) Uani 1 1 d . .
Cu4 Cu 0.84295(3) 0.82570(2) 0.38945(2) 0.0360(2) Uani 1 1 d . .
Cu17 Cu 0.74240(3) 0.68093(2) 0.44935(2) 0.0349(2) Uani 1 1 d . .
Cu11 Cu 0.72561(3) 0.71066(2) 0.28586(2) 0.0355(2) Uani 1 1 d . .
Cu24 Cu 0.67098(3) 0.77378(2) 0.44536(2) 0.0346(2) Uani 1 1 d . .
Cu14 Cu 0.75186(3) 0.82305(2) 0.39041(2) 0.0339(2) Uani 1 1 d . .
Cu8 Cu 0.80307(3) 0.78670(2) 0.42542(2) 0.0335(2) Uani 1 1 d . .
Cu6 Cu 0.80808(3) 0.66375(2) 0.40393(2) 0.0371(2) Uani 1 1 d . .
Cu15 Cu 0.73360(3) 0.82398(2) 0.45035(2) 0.0345(2) Uani 1 1 d . .
Cu19 Cu 0.69970(3) 0.71700(2) 0.34413(2) 0.0345(2) Uani 1 1 d . .
Cu2 Cu 0.86972(3) 0.75851(2) 0.40660(2) 0.0354(2) Uani 1 1 d . .
Cu20 Cu 0.67065(3) 0.76657(2) 0.30653(2) 0.0369(2) Uani 1 1 d . .
Cu10 Cu 0.75158(3) 0.78182(2) 0.27812(2) 0.0371(2) Uani 1 1 d . .
Cu5 Cu 0.78768(3) 0.74142(2) 0.31464(2) 0.0366(2) Uani 1 1 d . .
Cu13 Cu 0.72002(3) 0.80145(2) 0.33578(2) 0.0347(2) Uani 1 1 d . .
Cu3 Cu 0.83031(3) 0.72531(2) 0.36611(2) 0.0352(2) Uani 1 1 d . .
Cu23 Cu 0.67462(3) 0.82972(2) 0.39753(2) 0.0375(2) Uani 1 1 d . .
Cu12 Cu 0.77036(3) 0.68916(2) 0.35059(2) 0.0364(2) Uani 1 1 d . .
Cu1 Cu 0.86155(3) 0.77962(2) 0.33671(2) 0.0389(2) Uani 1 1 d . .
P4 P 0.92353(6) 0.74874(5) 0.44040(4) 0.0376(5) Uani 1 1 d . .
P12 P 0.61429(6) 0.76367(5) 0.47537(4) 0.0365(5) Uani 1 1 d . .
P11 P 0.73722(6) 0.65757(5) 0.50234(4) 0.0370(5) Uani 1 1 d . .
P3 P 0.86808(7) 0.88027(5) 0.39382(4) 0.0404(5) Uani 1 1 d . .
P2 P 0.91278(7) 0.77838(5) 0.29890(4) 0.0426(5) Uani 1 1 d . .
P10 P 0.74385(6) 0.85603(5) 0.49810(4) 0.0391(5) Uani 1 1 d . .
P1 P 0.76645(7) 0.81483(5) 0.23161(4) 0.0414(5) Uani 1 1 d . .
P8 P 0.60779(7) 0.77159(5) 0.28449(4) 0.0438(5) Uani 1 1 d . .
P7 P 0.68384(7) 0.60784(5) 0.37110(4) 0.0428(5) Uani 1 1 d . .
P9 P 0.63745(7) 0.87743(5) 0.38343(4) 0.0417(5) Uani 1 1 d . .
P5 P 0.85176(7) 0.61864(5) 0.40449(4) 0.0483(5) Uani 1 1 d . .
P6 P 0.72535(8) 0.66869(5) 0.24501(4) 0.0494(6) Uani 1 1 d . U
C012 C 0.95615(14) 0.78656(11) 0.44527(11) 0.044(2) Uani 1 1 d . .
C01D C 0.99671(15) 0.78580(11) 0.43724(11) 0.049(2) Uani 1 1 d G .
H01D H 1.008107 0.765720 0.428440 0.059 Uiso 1 1 calc R .
C026 C 1.02021(12) 0.81503(15) 0.44235(12) 0.061(2) Uani 1 1 d G .
H026 H 1.047346 0.814519 0.436977 0.073 Uiso 1 1 calc R .
C02B C 1.00317(16) 0.84504(12) 0.45550(12) 0.054(2) Uani 1 1 d G .
H02B H 1.018904 0.864600 0.458921 0.065 Uiso 1 1 calc R .
C02E C 0.96262(17) 0.84581(11) 0.46353(11) 0.056(2) Uani 1 1 d G .
H02E H 0.951222 0.865883 0.472328 0.068 Uiso 1 1 calc R .
C02C C 0.93911(12) 0.81657(14) 0.45842(11) 0.050(2) Uani 1 1 d G .
H02C H 0.911982 0.817084 0.463791 0.060 Uiso 1 1 calc R .
C013 C 0.91238(14) 0.73865(13) 0.48579(7) 0.0399(18) Uani 1 1 d . .
C023 C 0.87737(13) 0.72071(13) 0.49324(9) 0.047(2) Uani 1 1 d G .
H023 H 0.859804 0.714728 0.475750 0.056 Uiso 1 1 calc R .
C04H C 0.86860(13) 0.71169(14) 0.52682(11) 0.056(2) Uani 1 1 d G .
H04H H 0.845176 0.699686 0.531802 0.067 Uiso 1 1 calc R .
C03R C 0.89486(16) 0.72063(15) 0.55295(7) 0.057(2) Uani 1 1 d G .
H03R H 0.888992 0.714598 0.575424 0.068 Uiso 1 1 calc R .
C03P C 0.92987(15) 0.73857(15) 0.54551(9) 0.064(3) Uani 1 1 d G .
H03P H 0.947436 0.744553 0.562994 0.077 Uiso 1 1 calc R .
C02N C 0.93864(13) 0.74759(13) 0.51192(10) 0.052(2) Uani 1 1 d G .
H02N H 0.962065 0.759594 0.506942 0.063 Uiso 1 1 calc R .
C014 C 0.92043(15) 0.81440(11) 0.26864(10) 0.0428(19) Uani 1 1 d . .
C030 C 0.95756(13) 0.82062(13) 0.25377(11) 0.051(2) Uani 1 1 d G .
H030 H 0.979385 0.806796 0.259415 0.062 Uiso 1 1 calc R .
C02I C 0.96207(13) 0.84751(14) 0.23048(11) 0.064(3) Uani 1 1 d G .
H02I H 0.986909 0.851675 0.220534 0.077 Uiso 1 1 calc R .
C02X C 0.92945(18) 0.86817(12) 0.22205(11) 0.059(2) Uani 1 1 d G .
H02X H 0.932463 0.886165 0.206461 0.071 Uiso 1 1 calc R .
C046 C 0.89232(15) 0.86195(13) 0.23691(12) 0.063(3) Uani 1 1 d G .
H046 H 0.870492 0.875776 0.231269 0.075 Uiso 1 1 calc R .
C03K C 0.88781(12) 0.83506(13) 0.26021(11) 0.050(2) Uani 1 1 d G .
H03K H 0.862967 0.830897 0.270150 0.060 Uiso 1 1 calc R .
C015 C 0.61711(13) 0.75624(12) 0.52174(7) 0.0366(17) Uani 1 1 d . .
C01E C 0.58691(12) 0.76550(13) 0.54443(9) 0.045(2) Uani 1 1 d G .
H01E H 0.563794 0.776183 0.536382 0.053 Uiso 1 1 calc R .
C03F C 0.59126(14) 0.75880(14) 0.57915(9) 0.058(2) Uani 1 1 d G .
H03F H 0.571059 0.765000 0.594330 0.070 Uiso 1 1 calc R .
C01Z C 0.62582(16) 0.74284(14) 0.59118(7) 0.057(2) Uani 1 1 d G .
H01Z H 0.628730 0.738359 0.614404 0.069 Uiso 1 1 calc R .
C02M C 0.65602(13) 0.73358(14) 0.56848(10) 0.055(2) Uani 1 1 d G .
H02M H 0.679135 0.722903 0.576531 0.065 Uiso 1 1 calc R .
C01B C 0.65166(12) 0.74028(13) 0.53376(9) 0.0434(19) Uani 1 1 d G .
H01B H 0.671870 0.734086 0.518582 0.052 Uiso 1 1 calc R .
C016 C 0.72631(15) 0.81913(15) 0.20053(9) 0.0415(19) Uani 1 1 d . .
C05A C 0.73306(15) 0.81823(17) 0.16547(10) 0.071(3) Uani 1 1 d G .
H05A H 0.758751 0.814308 0.157123 0.085 Uiso 1 1 calc R .
C05T C 0.70143(19) 0.82319(19) 0.14290(8) 0.083(3) Uani 1 1 d G .
H05T H 0.705942 0.822589 0.119440 0.100 Uiso 1 1 calc R .
C05K C 0.66303(16) 0.8291(2) 0.15538(13) 0.090(4) Uani 1 1 d G .
H05K H 0.641866 0.832376 0.140271 0.108 Uiso 1 1 calc R .
C062 C 0.65628(14) 0.8300(2) 0.19043(15) 0.117(5) Uani 1 1 d G .
H062 H 0.630597 0.833883 0.198784 0.141 Uiso 1 1 calc R .
C04P C 0.68792(17) 0.82500(19) 0.21301(9) 0.094(4) Uani 1 1 d G .
H04P H 0.683405 0.825603 0.236467 0.112 Uiso 1 1 calc R .
C017 C 0.78142(14) 0.83707(13) 0.52760(9) 0.0425(19) Uani 1 1 d . .
C020 C 0.78111(15) 0.84334(13) 0.56259(10) 0.053(2) Uani 1 1 d G .
H020 H 0.760290 0.855939 0.572326 0.064 Uiso 1 1 calc R .
C06F C 0.81190(18) 0.83077(15) 0.58304(8) 0.071(3) Uani 1 1 d G .
H06F H 0.811689 0.834967 0.606452 0.086 Uiso 1 1 calc R .
C065 C 0.84302(15) 0.81194(15) 0.56849(12) 0.073(3) Uani 1 1 d G .
H065 H 0.863620 0.803533 0.582170 0.088 Uiso 1 1 calc R .
C03I C 0.84333(14) 0.80567(14) 0.53350(13) 0.060(2) Uani 1 1 d G .
H03I H 0.864151 0.793071 0.523762 0.072 Uiso 1 1 calc R .
C01M C 0.81254(16) 0.81824(13) 0.51305(8) 0.051(2) Uani 1 1 d G .
H01M H 0.812752 0.814043 0.489635 0.061 Uiso 1 1 calc R .
C018 C 0.75983(14) 0.68492(10) 0.53604(8) 0.0380(18) Uani 1 1 d . .
C01K C 0.75728(14) 0.72059(10) 0.53193(8) 0.0378(17) Uani 1 1 d G .
H01K H 0.745857 0.729794 0.512239 0.045 Uiso 1 1 calc R .
C03M C 0.77181(16) 0.74250(9) 0.55724(11) 0.051(2) Uani 1 1 d G .
H03M H 0.770107 0.766364 0.554487 0.061 Uiso 1 1 calc R .
C02Y C 0.78889(16) 0.72875(12) 0.58667(9) 0.059(3) Uani 1 1 d G .
H02Y H 0.798611 0.743406 0.603602 0.071 Uiso 1 1 calc R .
C029 C 0.79144(15) 0.69308(13) 0.59078(8) 0.058(2) Uani 1 1 d G .
H029 H 0.802864 0.683878 0.610469 0.069 Uiso 1 1 calc R .
C022 C 0.77691(16) 0.67117(9) 0.56547(9) 0.046(2) Uani 1 1 d G .
H022 H 0.778614 0.647307 0.568220 0.055 Uiso 1 1 calc R .
C019 C 0.87879(16) 0.89940(12) 0.43597(7) 0.0404(18) Uani 1 1 d . .
C03T C 0.89834(17) 0.93093(12) 0.43983(9) 0.055(2) Uani 1 1 d G .
H03T H 0.907374 0.942886 0.420689 0.066 Uiso 1 1 calc R .
C03N C 0.90437(18) 0.94459(11) 0.47230(11) 0.061(2) Uani 1 1 d G .
H03N H 0.917443 0.965680 0.474889 0.073 Uiso 1 1 calc R .
C035 C 0.89086(18) 0.92672(14) 0.50091(8) 0.067(3) Uani 1 1 d G .
H035 H 0.894896 0.935856 0.522640 0.081 Uiso 1 1 calc R .
C04B C 0.87132(17) 0.89519(13) 0.49705(8) 0.060(2) Uani 1 1 d G .
H04B H 0.862280 0.883237 0.516191 0.072 Uiso 1 1 calc R .
C01L C 0.86529(16) 0.88154(11) 0.46458(10) 0.048(2) Uani 1 1 d G .
H01L H 0.852211 0.860443 0.461991 0.058 Uiso 1 1 calc R .
C01A C 0.58492(14) 0.72576(10) 0.46137(10) 0.0393(18) Uani 1 1 d . .
C02V C 0.54799(14) 0.71706(12) 0.47535(10) 0.048(2) Uani 1 1 d G .
H02V H 0.536852 0.730741 0.492448 0.058 Uiso 1 1 calc R .
C03Y C 0.52769(12) 0.68792(14) 0.46376(11) 0.056(2) Uani 1 1 d G .
H03Y H 0.502979 0.682101 0.473113 0.067 Uiso 1 1 calc R .
C04D C 0.54433(15) 0.66747(11) 0.43820(11) 0.058(2) Uani 1 1 d G .
H04D H 0.530755 0.647977 0.430451 0.069 Uiso 1 1 calc R .
C01N C 0.58127(15) 0.67617(11) 0.42423(10) 0.049(2) Uani 1 1 d G .
H01N H 0.592403 0.662491 0.407124 0.059 Uiso 1 1 calc R .
C01O C 0.60156(11) 0.70531(12) 0.43581(10) 0.046(2) Uani 1 1 d G .
H01O H 0.626277 0.711131 0.426459 0.055 Uiso 1 1 calc R .
C01C C 0.91444(14) 0.88853(14) 0.36899(10) 0.046(2) Uani 1 1 d . .
C021 C 0.95142(16) 0.89456(15) 0.38421(8) 0.058(2) Uani 1 1 d G .
H021 H 0.953884 0.893837 0.407885 0.069 Uiso 1 1 calc R .
C02Z C 0.98470(13) 0.90167(16) 0.36405(13) 0.069(3) Uani 1 1 d G .
H02Z H 1.009440 0.905701 0.374229 0.083 Uiso 1 1 calc R .
C032 C 0.98101(15) 0.90274(16) 0.32866(12) 0.066(3) Uani 1 1 d G .
H032 H 1.003284 0.907499 0.315172 0.079 Uiso 1 1 calc R .
C04T C 0.94404(18) 0.89671(16) 0.31344(8) 0.074(3) Uani 1 1 d G .
H04T H 0.941572 0.897435 0.289770 0.089 Uiso 1 1 calc R .
C03J C 0.91075(14) 0.88961(15) 0.33361(11) 0.055(2) Uani 1 1 d G .
H03J H 0.886017 0.885571 0.323425 0.066 Uiso 1 1 calc R .
C01F C 0.76090(17) 0.90077(10) 0.49438(10) 0.0419(19) Uani 1 1 d . .
C02K C 0.77106(17) 0.91284(11) 0.46204(8) 0.0430(19) Uani 1 1 d G .
H02K H 0.768595 0.898378 0.443151 0.052 Uiso 1 1 calc R .
C03X C 0.78489(18) 0.94651(12) 0.45794(9) 0.057(2) Uani 1 1 d G .
H03X H 0.791686 0.954587 0.436307 0.069 Uiso 1 1 calc R .
C04S C 0.78857(19) 0.96812(10) 0.48618(12) 0.066(3) Uani 1 1 d G .
H04S H 0.797827 0.990655 0.483440 0.079 Uiso 1 1 calc R .
C04X C 0.7784(2) 0.95606(12) 0.51852(10) 0.071(3) Uani 1 1 d G .
H04X H 0.780878 0.970515 0.537416 0.085 Uiso 1 1 calc R .
C03S C 0.76458(19) 0.92238(12) 0.52262(8) 0.063(3) Uani 1 1 d G .
H03S H 0.757788 0.914307 0.544259 0.075 Uiso 1 1 calc R .
C01G C 0.76445(16) 0.61629(11) 0.50758(11) 0.044(2) Uani 1 1 d . .
C02H C 0.74447(15) 0.58487(14) 0.51050(12) 0.057(2) Uani 1 1 d G .
H02H H 0.716645 0.584200 0.509492 0.068 Uiso 1 1 calc R .
C04J C 0.7661(2) 0.55445(11) 0.51494(14) 0.078(3) Uani 1 1 d G .
H04J H 0.752706 0.533420 0.516892 0.093 Uiso 1 1 calc R .
C061 C 0.8077(2) 0.55545(14) 0.51645(14) 0.086(4) Uani 1 1 d G .
H061 H 0.822112 0.535090 0.519416 0.104 Uiso 1 1 calc R .
C04W C 0.82764(14) 0.58687(18) 0.51353(13) 0.073(3) Uani 1 1 d G .
H04W H 0.855458 0.587540 0.514539 0.088 Uiso 1 1 calc R .
C03A C 0.80603(16) 0.61729(13) 0.50909(12) 0.055(2) Uani 1 1 d G .
H03A H 0.819398 0.638320 0.507138 0.066 Uiso 1 1 calc R .
C01H C 0.68834(12) 0.64878(13) 0.52126(10) 0.0389(18) Uani 1 1 d . .
C02D C 0.65403(14) 0.65792(12) 0.50327(8) 0.0448(19) Uani 1 1 d G .
H02D H 0.656216 0.668452 0.481970 0.054 Uiso 1 1 calc R .
C02G C 0.61645(12) 0.65133(14) 0.51712(11) 0.057(2) Uani 1 1 d G .
H02G H 0.593490 0.657451 0.505079 0.068 Uiso 1 1 calc R .
C027 C 0.61318(12) 0.63560(15) 0.54895(12) 0.062(2) Uani 1 1 d G .
H027 H 0.588033 0.631187 0.558217 0.074 Uiso 1 1 calc R .
C03O C 0.64749(15) 0.62645(14) 0.56695(9) 0.060(2) Uani 1 1 d G .
H03O H 0.645302 0.615924 0.588247 0.072 Uiso 1 1 calc R .
C02F C 0.68507(13) 0.63304(14) 0.55310(10) 0.056(2) Uani 1 1 d G .
H02F H 0.708030 0.626925 0.565139 0.067 Uiso 1 1 calc R .
C01J C 0.58013(15) 0.80117(11) 0.47230(11) 0.0403(18) Uani 1 1 d . .
C037 C 0.59706(14) 0.83285(14) 0.48097(11) 0.057(2) Uani 1 1 d G .
H037 H 0.623705 0.833972 0.487809 0.068 Uiso 1 1 calc R .
C02W C 0.5742(2) 0.86285(11) 0.47940(12) 0.068(3) Uani 1 1 d G .
H02W H 0.585474 0.884045 0.485203 0.082 Uiso 1 1 calc R .
C04M C 0.5343(2) 0.86117(14) 0.46918(13) 0.073(3) Uani 1 1 d G .
H04M H 0.518997 0.881247 0.468132 0.088 Uiso 1 1 calc R .
C05R C 0.51740(13) 0.82950(18) 0.46051(13) 0.070(3) Uani 1 1 d G .
H05R H 0.490751 0.828375 0.453666 0.084 Uiso 1 1 calc R .
C02U C 0.54030(16) 0.79950(13) 0.46207(12) 0.057(2) Uani 1 1 d G .
H02U H 0.528982 0.778301 0.456271 0.068 Uiso 1 1 calc R .
C01P C 0.67063(17) 0.57900(11) 0.40635(9) 0.0424(19) Uani 1 1 d . .
C04O C 0.65970(17) 0.59443(9) 0.43707(11) 0.052(2) Uani 1 1 d G .
H04O H 0.661866 0.618278 0.439701 0.062 Uiso 1 1 calc R .
C05I C 0.64553(18) 0.57421(12) 0.46387(9) 0.063(3) Uani 1 1 d G .
H05I H 0.638219 0.584535 0.484422 0.076 Uiso 1 1 calc R .
C04Q C 0.64229(18) 0.53857(12) 0.45994(10) 0.062(2) Uani 1 1 d G .
H04Q H 0.632813 0.525040 0.477870 0.074 Uiso 1 1 calc R .
C043 C 0.65322(18) 0.52314(9) 0.42922(12) 0.058(2) Uani 1 1 d G .
H043 H 0.651054 0.499289 0.426596 0.070 Uiso 1 1 calc R .
C039 C 0.66739(17) 0.54335(11) 0.40243(9) 0.055(2) Uani 1 1 d G .
H039 H 0.674702 0.533032 0.381875 0.067 Uiso 1 1 calc R .
C01R C 0.59316(16) 0.81208(10) 0.26449(11) 0.049(2) Uani 1 1 d . .
C01T C 0.56788(16) 0.81424(11) 0.23633(11) 0.052(2) Uani 1 1 d G .
H01T H 0.558808 0.794155 0.225753 0.062 Uiso 1 1 calc R .
C03G C 0.55616(16) 0.84641(14) 0.22398(11) 0.062(2) Uani 1 1 d G .
H03G H 0.539242 0.847860 0.205141 0.074 Uiso 1 1 calc R .
C04Z C 0.56971(18) 0.87643(11) 0.23979(14) 0.071(3) Uani 1 1 d G .
H04Z H 0.561870 0.897959 0.231526 0.085 Uiso 1 1 calc R .
C05Z C 0.59499(19) 0.87427(11) 0.26795(14) 0.079(3) Uani 1 1 d G .
H05Z H 0.604064 0.894352 0.278524 0.095 Uiso 1 1 calc R .
C04K C 0.60672(16) 0.84209(13) 0.28030(11) 0.064(3) Uani 1 1 d G .
H04K H 0.623631 0.840647 0.299137 0.077 Uiso 1 1 calc R .
C01U C 0.70095(17) 0.57811(12) 0.33760(10) 0.046(2) Uani 1 1 d . .
C02J C 0.74188(16) 0.57191(14) 0.33524(12) 0.061(2) Uani 1 1 d G .
H02J H 0.759534 0.583463 0.349666 0.073 Uiso 1 1 calc R .
C052 C 0.75641(17) 0.54846(16) 0.31132(14) 0.078(3) Uani 1 1 d G .
H052 H 0.783789 0.544315 0.309737 0.093 Uiso 1 1 calc R .
C051 C 0.7300(2) 0.53120(13) 0.28976(12) 0.077(3) Uani 1 1 d G .
H051 H 0.739741 0.515505 0.273750 0.093 Uiso 1 1 calc R .
C04G C 0.6891(2) 0.53739(14) 0.29212(12) 0.083(4) Uani 1 1 d G .
H04G H 0.671439 0.525842 0.277692 0.100 Uiso 1 1 calc R .
C053 C 0.67456(15) 0.56085(15) 0.31604(12) 0.066(3) Uani 1 1 d G .
H053 H 0.647183 0.564990 0.317621 0.079 Uiso 1 1 calc R .
C01V C 0.58508(13) 0.87083(14) 0.37078(13) 0.048(2) Uani 1 1 d . .
C04Y C 0.56361(19) 0.89472(12) 0.35154(15) 0.078(3) Uani 1 1 d G .
H04Y H 0.576043 0.914782 0.343784 0.094 Uiso 1 1 calc R .
C060 C 0.52357(18) 0.88863(16) 0.34389(15) 0.093(4) Uani 1 1 d G .
H060 H 0.509203 0.904617 0.331015 0.112 Uiso 1 1 calc R .
C03H C 0.50499(13) 0.85865(19) 0.35548(15) 0.071(3) Uani 1 1 d G .
H03H H 0.478197 0.854573 0.350357 0.085 Uiso 1 1 calc R .
C044 C 0.52646(18) 0.83475(15) 0.37471(14) 0.074(3) Uani 1 1 d G .
H044 H 0.514030 0.814694 0.382468 0.089 Uiso 1 1 calc R .
C047 C 0.56651(17) 0.84084(13) 0.38236(12) 0.059(2) Uani 1 1 d G .
H047 H 0.580869 0.824858 0.395237 0.070 Uiso 1 1 calc R .
C01W C 0.77667(17) 0.86026(10) 0.24206(10) 0.046(2) Uani 1 1 d . .
C05L C 0.76909(18) 0.88692(13) 0.21909(9) 0.069(3) Uani 1 1 d G .
H05L H 0.757465 0.882083 0.198018 0.083 Uiso 1 1 calc R .
C05M C 0.7789(2) 0.92080(11) 0.22762(11) 0.074(3) Uani 1 1 d G .
H05M H 0.773812 0.938637 0.212253 0.089 Uiso 1 1 calc R .
C040 C 0.79625(19) 0.92803(10) 0.25912(12) 0.063(3) Uani 1 1 d G .
H040 H 0.802808 0.950696 0.264828 0.076 Uiso 1 1 calc R .
C02O C 0.80383(16) 0.90137(12) 0.28209(9) 0.053(2) Uani 1 1 d G .
H02O H 0.815455 0.906202 0.303168 0.063 Uiso 1 1 calc R .
C01I C 0.79404(16) 0.86748(10) 0.27356(9) 0.0421(19) Uani 1 1 d G .
H01I H 0.799108 0.849648 0.288933 0.051 Uiso 1 1 calc R .
C024 C 0.88403(17) 0.60890(14) 0.44118(12) 0.054(2) Uani 1 1 d . .
C056 C 0.89921(19) 0.63654(12) 0.45987(14) 0.066(3) Uani 1 1 d G .
H056 H 0.891726 0.659056 0.454414 0.079 Uiso 1 1 calc R .
C05Y C 0.9256(2) 0.63053(17) 0.48673(15) 0.103(4) Uani 1 1 d G .
H05Y H 0.935745 0.649028 0.499232 0.123 Uiso 1 1 calc R .
C069 C 0.93678(19) 0.5969(2) 0.49489(15) 0.108(5) Uani 1 1 d G .
H069 H 0.954427 0.592861 0.512854 0.130 Uiso 1 1 calc R .
C06B C 0.9216(2) 0.56924(15) 0.47620(17) 0.092(3) Uani 1 1 d G .
H06B H 0.929088 0.546721 0.481657 0.111 Uiso 1 1 calc R .
C05C C 0.8952(2) 0.57524(12) 0.44934(15) 0.069(3) Uani 1 1 d G .
H05C H 0.885069 0.556749 0.436838 0.083 Uiso 1 1 calc R .
C025 C 0.69873(14) 0.85965(14) 0.52484(10) 0.046(2) Uani 1 1 d . .
C057 C 0.67598(19) 0.88977(12) 0.52525(13) 0.067(3) Uani 1 1 d G .
H057 H 0.684122 0.908913 0.512621 0.080 Uiso 1 1 calc R .
C05P C 0.64106(18) 0.89129(16) 0.54455(16) 0.085(3) Uani 1 1 d G .
H05P H 0.625833 0.911445 0.544825 0.103 Uiso 1 1 calc R .
C04E C 0.62889(14) 0.8627(2) 0.56343(14) 0.089(4) Uani 1 1 d G .
H04E H 0.605522 0.863695 0.576335 0.106 Uiso 1 1 calc R .
C03E C 0.65164(18) 0.83255(16) 0.56301(11) 0.072(3) Uani 1 1 d G .
H03E H 0.643500 0.813413 0.575642 0.086 Uiso 1 1 calc R .
C033 C 0.68656(17) 0.83104(12) 0.54372(11) 0.051(2) Uani 1 1 d G .
H033 H 0.701789 0.810881 0.543439 0.061 Uiso 1 1 calc R .
C028 C 0.83362(14) 0.91252(11) 0.37544(10) 0.0400(18) Uani 1 1 d . .
C01S C 0.84767(13) 0.94372(13) 0.36242(11) 0.047(2) Uani 1 1 d G .
H01S H 0.875021 0.948287 0.362145 0.056 Uiso 1 1 calc R .
C04A C 0.82084(19) 0.96808(9) 0.34979(11) 0.058(2) Uani 1 1 d G .
H04A H 0.830240 0.988953 0.341079 0.070 Uiso 1 1 calc R .
C04U C 0.77996(17) 0.96125(12) 0.35020(11) 0.066(3) Uani 1 1 d G .
H04U H 0.762012 0.977555 0.341754 0.079 Uiso 1 1 calc R .
C01Y C 0.76591(12) 0.93006(14) 0.36323(11) 0.055(2) Uani 1 1 d G .
H01Y H 0.738564 0.925492 0.363496 0.066 Uiso 1 1 calc R .
C01X C 0.79274(15) 0.90570(10) 0.37585(10) 0.0419(19) Uani 1 1 d G .
H01X H 0.783344 0.884825 0.384562 0.050 Uiso 1 1 calc R .
C02A C 0.63454(17) 0.91144(12) 0.41620(11) 0.047(2) Uani 1 1 d . .
C04I C 0.67029(14) 0.92279(14) 0.43056(12) 0.054(2) Uani 1 1 d G .
H04I H 0.694305 0.912163 0.424638 0.065 Uiso 1 1 calc R .
C05E C 0.67015(17) 0.95002(14) 0.45378(12) 0.066(3) Uani 1 1 d G .
H05E H 0.694067 0.957618 0.463394 0.080 Uiso 1 1 calc R .
C03V C 0.6343(2) 0.96590(13) 0.46264(13) 0.079(3) Uani 1 1 d G .
H03V H 0.634163 0.984125 0.478179 0.095 Uiso 1 1 calc R .
C04R C 0.59851(17) 0.95455(16) 0.44828(15) 0.093(4) Uani 1 1 d G .
H04R H 0.574497 0.965177 0.454207 0.112 Uiso 1 1 calc R .
C02S C 0.59865(14) 0.92732(16) 0.42506(14) 0.074(3) Uani 1 1 d G .
H02S H 0.574735 0.919722 0.415450 0.088 Uiso 1 1 calc R .
C02P C 0.91310(17) 0.74017(12) 0.27072(12) 0.049(2) Uani 1 1 d . .
C054 C 0.87791(15) 0.72097(15) 0.26963(13) 0.073(3) Uani 1 1 d G .
H054 H 0.856273 0.727234 0.283267 0.088 Uiso 1 1 calc R .
C05D C 0.87507(17) 0.69241(15) 0.24816(15) 0.076(3) Uani 1 1 d G .
H05D H 0.851521 0.679564 0.247429 0.091 Uiso 1 1 calc R .
C05O C 0.9074(2) 0.68304(13) 0.22778(13) 0.075(3) Uani 1 1 d G .
H05O H 0.905505 0.663935 0.213414 0.090 Uiso 1 1 calc R .
C06K C 0.94260(17) 0.70224(16) 0.22887(13) 0.088(4) Uani 1 1 d G .
H06K H 0.964241 0.695976 0.215236 0.106 Uiso 1 1 calc R .
C06A C 0.94545(15) 0.73080(16) 0.25034(14) 0.075(3) Uani 1 1 d G .
H06A H 0.968993 0.743647 0.251074 0.090 Uiso 1 1 calc R .
C02Q C 0.59844(19) 0.60294(12) 0.36480(12) 0.060(2) Uani 1 1 d . .
H02Q H 0.600042 0.582616 0.377463 0.072 Uiso 1 1 calc R .
C02T C 0.63311(14) 0.62108(13) 0.35666(11) 0.051(2) Uani 1 1 d G .
C03D C 0.63072(16) 0.65146(13) 0.33773(12) 0.054(2) Uani 1 1 d G .
H03D H 0.653917 0.663598 0.332286 0.065 Uiso 1 1 calc R .
C049 C 0.5937(2) 0.66370(12) 0.32695(12) 0.064(3) Uani 1 1 d G .
H049 H 0.592063 0.684027 0.314285 0.076 Uiso 1 1 calc R .
C06J C 0.55899(15) 0.64556(18) 0.33509(15) 0.087(4) Uani 1 1 d G .
H06J H 0.534198 0.653751 0.327873 0.104 Uiso 1 1 calc R .
C05W C 0.56138(15) 0.61518(18) 0.35401(15) 0.078(3) Uani 1 1 d G .
H05W H 0.538187 0.603045 0.359462 0.094 Uiso 1 1 calc R .
C02R C 0.96087(15) 0.77757(15) 0.32117(12) 0.047(2) Uani 1 1 d . .
C06S C 0.9866(2) 0.74926(14) 0.32145(16) 0.092(4) Uani 1 1 d G .
H06S H 0.979103 0.728814 0.310640 0.110 Uiso 1 1 calc R .
C06E C 1.0234(2) 0.75152(19) 0.33787(18) 0.114(5) Uani 1 1 d G .
H06E H 1.040580 0.732580 0.338051 0.137 Uiso 1 1 calc R .
C048 C 1.03453(15) 0.7821(2) 0.35402(15) 0.093(4) Uani 1 1 d G .
H048 H 1.059175 0.783596 0.365009 0.111 Uiso 1 1 calc R .
C05V C 1.0088(2) 0.81040(16) 0.35375(16) 0.115(5) Uani 1 1 d G .
H05V H 1.016295 0.830846 0.364556 0.138 Uiso 1 1 calc R .
C05N C 0.9720(2) 0.80814(13) 0.33733(15) 0.090(4) Uani 1 1 d G .
H05N H 0.954818 0.827081 0.337145 0.108 Uiso 1 1 calc R .
C031 C 0.68646(18) 0.63512(13) 0.24472(12) 0.055(2) Uani 1 1 d . .
C03U C 0.6483(2) 0.64474(13) 0.25530(13) 0.069(3) Uani 1 1 d G .
H03U H 0.643995 0.666608 0.264532 0.083 Uiso 1 1 calc R .
C04V C 0.61657(16) 0.6217(2) 0.25209(15) 0.080(3) Uani 1 1 d G .
H04V H 0.591039 0.628105 0.259164 0.096 Uiso 1 1 calc R .
C066 C 0.6230(2) 0.58898(18) 0.23829(16) 0.100(4) Uani 1 1 d G .
H066 H 0.601775 0.573550 0.236141 0.120 Uiso 1 1 calc R .
C05B C 0.6612(3) 0.57937(11) 0.22771(14) 0.087(4) Uani 1 1 d G .
H05B H 0.665467 0.557498 0.218485 0.105 Uiso 1 1 calc R .
C045 C 0.69289(19) 0.60244(15) 0.23093(13) 0.069(3) Uani 1 1 d G .
H045 H 0.718423 0.596001 0.223852 0.082 Uiso 1 1 calc R .
C034 C 0.80999(15) 0.80286(15) 0.20545(11) 0.050(2) Uani 1 1 d . .
C06N C 0.8235(2) 0.76891(14) 0.20776(14) 0.095(4) Uani 1 1 d G .
H06N H 0.810947 0.753447 0.222489 0.114 Uiso 1 1 calc R .
C076 C 0.8558(2) 0.75808(17) 0.18807(16) 0.145(7) Uani 1 1 d G .
H076 H 0.864880 0.735374 0.189616 0.174 Uiso 1 1 calc R .
C06I C 0.87462(17) 0.7812(2) 0.16606(14) 0.103(5) Uani 1 1 d G .
H06I H 0.896239 0.773955 0.152881 0.124 Uiso 1 1 calc R .
C063 C 0.86109(18) 0.81514(19) 0.16374(12) 0.091(4) Uani 1 1 d G .
H063 H 0.873665 0.830609 0.149018 0.109 Uiso 1 1 calc R .
C05H C 0.8288(2) 0.82597(13) 0.18344(12) 0.070(3) Uani 1 1 d G .
H05H H 0.819731 0.848683 0.181890 0.084 Uiso 1 1 calc R .
C03B C 0.88895(19) 0.61732(17) 0.36913(14) 0.068(3) Uani 1 1 d . .
C06R C 0.9201(2) 0.59350(18) 0.36887(18) 0.122(5) Uani 1 1 d G .
H06R H 0.922437 0.577374 0.386419 0.146 Uiso 1 1 calc R .
C06X C 0.9479(2) 0.5938(2) 0.3424(2) 0.143(6) Uani 1 1 d G .
H06X H 0.968785 0.577831 0.342222 0.172 Uiso 1 1 calc R .
C06T C 0.9445(2) 0.6179(2) 0.31617(18) 0.120(5) Uani 1 1 d G .
H06T H 0.963062 0.618052 0.298450 0.144 Uiso 1 1 calc R .
C06Y C 0.9133(2) 0.6417(2) 0.31642(14) 0.114(5) Uani 1 1 d G .
H06Y H 0.910992 0.657817 0.298876 0.137 Uiso 1 1 calc R .
C06G C 0.8855(2) 0.64142(17) 0.34290(15) 0.084(3) Uani 1 1 d G .
H06G H 0.864644 0.657361 0.343073 0.100 Uiso 1 1 calc R .
C03Q C 0.56559(13) 0.76380(15) 0.31398(10) 0.049(2) Uani 1 1 d . .
C036 C 0.52658(16) 0.77148(16) 0.30413(10) 0.065(3) Uani 1 1 d G .
H036 H 0.521757 0.782026 0.283159 0.078 Uiso 1 1 calc R .
C055 C 0.49478(12) 0.76341(18) 0.32564(13) 0.081(3) Uani 1 1 d G .
H055 H 0.468680 0.768550 0.319061 0.097 Uiso 1 1 calc R .
C04N C 0.50199(15) 0.74765(17) 0.35700(12) 0.075(3) Uani 1 1 d G .
H04N H 0.480712 0.742252 0.371388 0.090 Uiso 1 1 calc R .
C04L C 0.54100(18) 0.73997(15) 0.36684(10) 0.067(3) Uani 1 1 d G .
H04L H 0.545820 0.729429 0.387813 0.080 Uiso 1 1 calc R .
C03L C 0.57280(13) 0.74804(15) 0.34533(11) 0.058(2) Uani 1 1 d G .
H03L H 0.598898 0.742905 0.351911 0.070 Uiso 1 1 calc R .
C03W C 0.82360(17) 0.57859(13) 0.40167(13) 0.053(2) Uani 1 1 d . .
C05J C 0.79076(18) 0.57615(13) 0.42338(12) 0.059(2) Uani 1 1 d G .
H05J H 0.783527 0.594924 0.436927 0.071 Uiso 1 1 calc R .
C05X C 0.76873(18) 0.54566(17) 0.42486(14) 0.080(3) Uani 1 1 d G .
H05X H 0.746762 0.544030 0.439393 0.096 Uiso 1 1 calc R .
C067 C 0.7795(2) 0.51760(13) 0.40462(18) 0.110(5) Uani 1 1 d G .
H067 H 0.764805 0.497202 0.405609 0.132 Uiso 1 1 calc R .
C06H C 0.8124(3) 0.52004(14) 0.38290(17) 0.103(4) Uani 1 1 d G .
H06H H 0.819613 0.501267 0.369360 0.124 Uiso 1 1 calc R .
C06M C 0.83441(19) 0.55053(18) 0.38142(14) 0.092(4) Uani 1 1 d G .
H06M H 0.856378 0.552161 0.366894 0.111 Uiso 1 1 calc R .
C03Z C 0.65796(16) 0.90279(12) 0.34707(9) 0.048(2) Uani 1 1 d . .
C03C C 0.68048(17) 0.88512(11) 0.32280(11) 0.053(2) Uani 1 1 d G .
H03C H 0.685687 0.861649 0.325595 0.064 Uiso 1 1 calc R .
C041 C 0.69521(16) 0.90254(15) 0.29437(10) 0.068(3) Uani 1 1 d G .
H041 H 0.710274 0.890725 0.278128 0.081 Uiso 1 1 calc R .
C05F C 0.68742(18) 0.93763(15) 0.29020(11) 0.072(3) Uani 1 1 d G .
H05F H 0.697273 0.949287 0.271167 0.087 Uiso 1 1 calc R .
C050 C 0.66490(19) 0.95530(10) 0.31446(13) 0.071(3) Uani 1 1 d G .
H050 H 0.659686 0.978775 0.311673 0.085 Uiso 1 1 calc R .
C038 C 0.65017(16) 0.93788(12) 0.34290(11) 0.056(2) Uani 1 1 d G .
H038 H 0.635099 0.949699 0.359141 0.067 Uiso 1 1 calc R .
C04F C 0.59932(19) 0.73957(14) 0.25010(11) 0.060(2) Uani 1 1 d . .
C05Q C 0.62741(18) 0.73986(17) 0.22387(14) 0.079(3) Uani 1 1 d G .
H05Q H 0.648693 0.755373 0.224529 0.095 Uiso 1 1 calc R .
C06Q C 0.6237(2) 0.7170(2) 0.19664(12) 0.109(5) Uani 1 1 d G .
H06Q H 0.642473 0.717154 0.179089 0.131 Uiso 1 1 calc R .
C071 C 0.5919(3) 0.69377(17) 0.19565(15) 0.139(7) Uani 1 1 d G .
H071 H 0.589374 0.678452 0.177435 0.167 Uiso 1 1 calc R .
C068 C 0.5638(2) 0.69348(16) 0.22188(19) 0.109(5) Uani 1 1 d G .
H068 H 0.542493 0.677970 0.221220 0.131 Uiso 1 1 calc R .
C06C C 0.56751(18) 0.71638(17) 0.24911(14) 0.079(3) Uani 1 1 d G .
H06C H 0.548712 0.716190 0.266661 0.095 Uiso 1 1 calc R .
C058 C 0.7222(2) 0.68405(14) 0.20065(8) 0.0766(19) Uani 1 1 d . U
C04C C 0.7072(2) 0.66340(13) 0.17454(11) 0.0795(19) Uani 1 1 d G U
H04C H 0.697588 0.641355 0.179399 0.095 Uiso 1 1 calc R .
C05S C 0.7065(2) 0.67572(15) 0.14115(9) 0.088(2) Uani 1 1 d G U
H05S H 0.696451 0.661902 0.123672 0.106 Uiso 1 1 calc R .
C06L C 0.7209(2) 0.70867(15) 0.13388(9) 0.093(2) Uani 1 1 d G U
H06L H 0.720427 0.716907 0.111538 0.111 Uiso 1 1 calc R .
C07G C 0.7359(2) 0.72931(13) 0.16000(13) 0.104(2) Uani 1 1 d G U
H07G H 0.745540 0.751364 0.155131 0.125 Uiso 1 1 calc R .
C078 C 0.7366(2) 0.71700(15) 0.19338(11) 0.094(2) Uani 1 1 d G U
H078 H 0.746678 0.730817 0.210859 0.113 Uiso 1 1 calc R .
C059 C 0.77171(18) 0.64253(15) 0.24506(14) 0.062(2) Uani 1 1 d . .
C06O C 0.7848(2) 0.63122(18) 0.27688(12) 0.080(3) Uani 1 1 d G .
H06O H 0.770443 0.636900 0.296449 0.096 Uiso 1 1 calc R .
C072 C 0.8195(2) 0.61141(19) 0.27945(19) 0.102(4) Uani 1 1 d G .
H072 H 0.828240 0.603842 0.300742 0.122 Uiso 1 1 calc R .
C074 C 0.84097(19) 0.60292(19) 0.2502(3) 0.129(5) Uani 1 1 d G .
H074 H 0.864139 0.589668 0.251920 0.155 Uiso 1 1 calc R .
C06P C 0.8279(2) 0.6142(2) 0.2184(2) 0.109(5) Uani 1 1 d G .
H06P H 0.842241 0.608551 0.198805 0.131 Uiso 1 1 calc R .
C064 C 0.7932(2) 0.63404(19) 0.21580(12) 0.090(4) Uani 1 1 d G .
H064 H 0.784444 0.641609 0.194512 0.108 Uiso 1 1 calc R .
C06D C 0.95617(19) 0.70270(18) 0.39401(10) 0.091(4) Uani 1 1 d . .
H06D H 0.938662 0.713241 0.378733 0.109 Uiso 1 1 calc R .
C01Q C 0.95747(16) 0.71354(13) 0.42788(11) 0.0453(19) Uani 1 1 d G .
C042 C 0.98364(16) 0.69778(14) 0.45072(9) 0.049(2) Uani 1 1 d G .
H042 H 0.984509 0.705033 0.473382 0.059 Uiso 1 1 calc R .
C02L C 1.00851(16) 0.67117(15) 0.43969(13) 0.065(3) Uani 1 1 d G .
H02L H 1.026022 0.660629 0.454975 0.078 Uiso 1 1 calc R .
C05U C 1.00722(19) 0.66033(16) 0.40583(15) 0.090(3) Uani 1 1 d G .
H05U H 1.023857 0.642531 0.398447 0.108 Uiso 1 1 calc R .
C070 C 0.9810(2) 0.67609(19) 0.38299(11) 0.123(6) Uani 1 1 d G .
H070 H 0.980177 0.668836 0.360325 0.148 Uiso 1 1 calc R .

loop_
_atom_site_aniso_label
_atom_site_aniso_U_11
_atom_site_aniso_U_22
_atom_site_aniso_U_33
_atom_site_aniso_U_23
_atom_site_aniso_U_13
_atom_site_aniso_U_12
Au1 0.02592(17) 0.03635(15) 0.02778(10) 0.00208(9) 0.00168(10) 0.00160(12)
Cu16 0.0267(6) 0.0364(5) 0.0316(3) -0.0007(3) 0.0023(3) -0.0002(4)
Cu21 0.0333(6) 0.0350(5) 0.0288(3) 0.0031(3) -0.0001(3) -0.0001(4)
Cu18 0.0343(6) 0.0351(5) 0.0376(3) -0.0069(3) 0.0060(4) -0.0049(4)
Cu9 0.0278(6) 0.0416(5) 0.0332(3) 0.0007(3) 0.0039(3) -0.0003(4)
Cu7 0.0272(6) 0.0372(5) 0.0329(3) 0.0031(3) 0.0032(3) 0.0044(4)
Cu22 0.0298(6) 0.0375(5) 0.0295(3) 0.0024(3) 0.0022(3) 0.0036(4)
Cu4 0.0392(6) 0.0357(5) 0.0332(3) 0.0014(3) -0.0004(4) -0.0052(4)
Cu17 0.0324(6) 0.0442(5) 0.0281(3) 0.0063(3) -0.0010(3) -0.0032(4)
Cu11 0.0355(6) 0.0419(5) 0.0291(3) -0.0076(3) 0.0051(3) -0.0047(4)
Cu24 0.0234(6) 0.0507(5) 0.0296(3) 0.0028(3) 0.0042(3) 0.0002(4)
Cu14 0.0316(6) 0.0407(5) 0.0296(3) 0.0008(3) 0.0008(3) 0.0038(4)
Cu8 0.0263(6) 0.0391(5) 0.0352(3) 0.0020(3) 0.0021(3) 0.0003(4)
Cu6 0.0369(6) 0.0376(5) 0.0368(4) -0.0015(3) -0.0014(4) 0.0090(4)
Cu15 0.0387(6) 0.0357(5) 0.0290(3) -0.0005(3) 0.0017(3) -0.0013(4)
Cu19 0.0326(6) 0.0423(5) 0.0286(3) -0.0010(3) -0.0015(3) 0.0030(4)
Cu2 0.0244(6) 0.0478(5) 0.0339(3) -0.0009(3) -0.0022(3) 0.0049(4)
Cu20 0.0300(6) 0.0434(5) 0.0373(3) 0.0051(3) -0.0075(3) 0.0023(4)
Cu10 0.0412(6) 0.0414(5) 0.0286(3) 0.0047(3) 0.0065(3) 0.0045(4)
Cu5 0.0376(6) 0.0424(5) 0.0298(3) 0.0022(3) 0.0006(3) 0.0004(4)
Cu13 0.0287(6) 0.0454(5) 0.0298(3) 0.0035(3) 0.0003(3) 0.0008(4)
Cu3 0.0270(6) 0.0456(5) 0.0331(3) 0.0019(3) 0.0012(3) 0.0007(4)
Cu23 0.0263(6) 0.0359(5) 0.0504(4) 0.0051(4) -0.0038(4) 0.0027(4)
Cu12 0.0330(6) 0.0391(5) 0.0370(3) 0.0026(3) 0.0007(4) 0.0013(4)
Cu1 0.0319(6) 0.0462(5) 0.0385(4) 0.0037(3) 0.0136(4) 0.0044(4)
P4 0.0250(13) 0.0526(12) 0.0352(7) 0.0037(8) -0.0012(7) 0.0038(9)
P12 0.0286(13) 0.0500(12) 0.0309(7) 0.0024(7) 0.0037(7) -0.0009(9)
P11 0.0373(14) 0.0436(11) 0.0301(7) 0.0054(7) -0.0015(7) -0.0003(9)
P3 0.0416(15) 0.0425(11) 0.0372(8) 0.0006(7) 0.0019(8) -0.0031(10)
P2 0.0348(14) 0.0541(13) 0.0389(8) 0.0010(8) 0.0118(8) 0.0061(10)
P10 0.0442(15) 0.0400(11) 0.0331(7) -0.0024(7) 0.0017(8) -0.0012(10)
P1 0.0452(15) 0.0492(12) 0.0298(7) 0.0040(7) 0.0034(8) 0.0014(10)
P8 0.0377(14) 0.0546(13) 0.0391(8) 0.0023(8) -0.0107(8) 0.0059(10)
P7 0.0473(15) 0.0393(11) 0.0419(8) -0.0002(8) -0.0025(9) -0.0036(10)
P9 0.0361(14) 0.0401(11) 0.0489(9) 0.0021(8) -0.0045(9) 0.0057(10)
P5 0.0447(16) 0.0474(12) 0.0529(10) 0.0003(9) 0.0009(9) 0.0131(11)
P6 0.0680(17) 0.0466(12) 0.0335(8) -0.0041(8) 0.0045(9) -0.0030(11)
C012 0.032(6) 0.064(5) 0.035(3) 0.008(3) -0.006(3) 0.004(4)
C01D 0.028(6) 0.059(5) 0.059(4) 0.002(4) 0.009(4) 0.001(4)
C026 0.038(6) 0.067(6) 0.077(5) -0.002(4) 0.014(4) -0.006(5)
C02B 0.033(6) 0.071(6) 0.058(4) 0.011(4) -0.002(4) -0.019(5)
C02E 0.053(7) 0.062(6) 0.054(4) -0.010(4) -0.010(4) 0.013(5)
C02C 0.033(6) 0.064(6) 0.054(4) -0.011(4) -0.008(4) 0.002(4)
C013 0.030(5) 0.049(5) 0.041(3) 0.000(3) -0.001(3) 0.003(4)
C023 0.032(6) 0.060(5) 0.048(3) 0.001(3) -0.009(3) -0.005(4)
C04H 0.046(6) 0.071(6) 0.052(4) 0.007(4) 0.010(4) -0.008(5)
C03R 0.047(7) 0.085(7) 0.039(3) 0.009(4) 0.004(4) 0.012(5)
C03P 0.060(7) 0.094(7) 0.039(3) -0.001(4) -0.005(4) 0.018(6)
C02N 0.036(6) 0.079(6) 0.042(3) 0.008(4) -0.005(3) -0.003(4)
C014 0.032(5) 0.066(5) 0.030(3) 0.002(3) 0.002(3) 0.007(4)
C030 0.036(6) 0.066(6) 0.052(4) 0.005(4) 0.010(4) 0.007(4)
C02I 0.055(7) 0.087(7) 0.049(4) 0.004(4) 0.015(4) -0.002(6)
C02X 0.058(7) 0.083(7) 0.038(3) 0.012(4) 0.006(4) -0.013(5)
C046 0.056(7) 0.076(6) 0.055(4) 0.013(4) -0.003(4) 0.000(5)
C03K 0.032(6) 0.072(6) 0.046(4) 0.003(4) 0.002(3) 0.001(4)
C015 0.038(5) 0.036(4) 0.036(3) 0.005(3) -0.004(3) -0.006(4)
C01E 0.028(5) 0.069(5) 0.036(3) 0.010(3) 0.006(3) -0.002(4)
C03F 0.059(7) 0.075(6) 0.040(3) 0.001(4) 0.007(4) -0.010(5)
C01Z 0.060(7) 0.081(6) 0.030(3) 0.016(3) -0.006(4) -0.004(5)
C02M 0.046(6) 0.073(6) 0.045(4) 0.006(4) -0.013(4) 0.006(5)
C01B 0.033(5) 0.054(5) 0.044(3) 0.005(3) -0.001(3) 0.006(4)
C016 0.045(6) 0.045(4) 0.034(3) 0.011(3) -0.001(3) 0.000(4)
C05A 0.059(7) 0.106(8) 0.047(4) -0.023(4) -0.015(4) 0.011(6)
C05T 0.073(9) 0.127(10) 0.050(4) -0.013(5) -0.010(5) 0.018(7)
C05K 0.068(9) 0.116(9) 0.085(6) 0.029(6) -0.034(6) -0.011(7)
C062 0.048(8) 0.213(15) 0.092(7) 0.082(8) 0.018(6) 0.040(9)
C04P 0.052(8) 0.175(12) 0.054(4) 0.043(6) 0.004(5) 0.027(7)
C017 0.050(6) 0.037(4) 0.040(3) 0.002(3) -0.010(3) -0.005(4)
C020 0.056(7) 0.064(6) 0.041(3) -0.007(3) -0.011(4) -0.010(5)
C06F 0.085(9) 0.070(7) 0.058(4) -0.013(4) -0.021(5) -0.001(6)
C065 0.064(8) 0.071(7) 0.086(6) -0.004(5) -0.025(5) 0.006(6)
C03I 0.060(7) 0.053(5) 0.067(5) -0.003(4) -0.013(4) 0.000(5)
C01M 0.048(6) 0.043(5) 0.062(4) -0.002(4) 0.002(4) -0.003(4)
C018 0.027(5) 0.055(5) 0.032(3) 0.003(3) -0.001(3) -0.010(4)
C01K 0.035(5) 0.037(4) 0.042(3) 0.006(3) 0.005(3) -0.001(4)
C03M 0.046(6) 0.052(5) 0.056(4) -0.004(4) -0.002(4) 0.001(4)
C02Y 0.056(7) 0.082(7) 0.039(3) -0.010(4) 0.003(4) -0.024(5)
C029 0.056(7) 0.089(7) 0.028(3) -0.003(4) -0.006(3) -0.014(5)
C022 0.038(6) 0.058(5) 0.042(3) 0.009(3) -0.001(3) -0.016(4)
C019 0.034(5) 0.052(5) 0.035(3) -0.004(3) 0.005(3) -0.002(4)
C03T 0.075(7) 0.034(4) 0.056(4) -0.003(3) -0.007(4) -0.010(4)
C03N 0.065(7) 0.055(5) 0.062(4) -0.007(4) -0.007(4) -0.015(5)
C035 0.071(8) 0.078(7) 0.052(4) -0.009(4) -0.014(4) -0.009(6)
C04B 0.062(7) 0.073(6) 0.044(4) -0.002(4) -0.004(4) 0.011(5)
C01L 0.046(6) 0.054(5) 0.045(3) 0.001(3) 0.000(3) -0.002(4)
C01A 0.027(5) 0.055(5) 0.035(3) 0.005(3) -0.004(3) 0.007(4)
C02V 0.033(6) 0.072(6) 0.040(3) -0.001(3) 0.008(3) -0.005(4)
C03Y 0.043(6) 0.074(6) 0.051(4) 0.006(4) 0.005(4) -0.018(5)
C04D 0.065(7) 0.060(6) 0.048(4) 0.003(4) -0.012(4) -0.015(5)
C01N 0.039(6) 0.070(6) 0.038(3) -0.005(3) 0.002(3) -0.008(4)
C01O 0.039(6) 0.064(5) 0.036(3) -0.003(3) 0.000(3) -0.010(4)
C01C 0.052(6) 0.039(4) 0.048(4) -0.003(3) 0.012(4) 0.002(4)
C021 0.046(7) 0.070(6) 0.057(4) -0.006(4) 0.001(4) -0.006(5)
C02Z 0.039(7) 0.091(7) 0.077(5) -0.010(5) 0.009(5) -0.011(5)
C032 0.055(7) 0.070(6) 0.072(5) -0.009(4) 0.028(5) -0.010(5)
C04T 0.080(9) 0.085(7) 0.057(4) -0.014(4) 0.006(5) -0.004(6)
C03J 0.051(7) 0.062(6) 0.052(4) 0.002(4) 0.007(4) -0.005(5)
C01F 0.042(6) 0.042(4) 0.042(3) -0.006(3) 0.006(3) -0.001(4)
C02K 0.042(6) 0.042(4) 0.044(3) 0.003(3) 0.005(3) 0.001(4)
C03X 0.070(7) 0.044(5) 0.058(4) -0.001(4) 0.011(4) 0.006(5)
C04S 0.071(8) 0.042(5) 0.085(5) 0.003(4) 0.018(5) -0.008(5)
C04X 0.096(9) 0.054(6) 0.062(5) -0.012(4) 0.013(5) -0.020(6)
C03S 0.083(8) 0.052(5) 0.053(4) -0.004(4) 0.018(4) -0.011(5)
C01G 0.058(7) 0.041(4) 0.033(3) 0.002(3) -0.003(3) 0.007(4)
C02H 0.056(7) 0.049(5) 0.065(4) 0.002(4) 0.002(4) -0.009(5)
C04J 0.107(11) 0.038(5) 0.088(6) 0.003(4) -0.009(6) 0.007(6)
C061 0.104(11) 0.087(9) 0.069(5) 0.002(5) -0.007(6) 0.037(8)
C04W 0.075(8) 0.073(7) 0.072(5) -0.002(5) -0.003(5) 0.023(6)
C03A 0.035(6) 0.070(6) 0.060(4) 0.001(4) 0.006(4) 0.019(5)
C01H 0.041(6) 0.041(4) 0.035(3) 0.004(3) -0.002(3) 0.000(4)
C02D 0.035(6) 0.052(5) 0.048(3) 0.002(3) 0.012(4) 0.005(4)
C02G 0.040(6) 0.066(6) 0.063(4) 0.012(4) -0.008(4) -0.003(5)
C027 0.039(6) 0.068(6) 0.078(5) 0.003(4) 0.027(5) 0.003(5)
C03O 0.044(7) 0.086(7) 0.050(4) 0.020(4) 0.004(4) -0.003(5)
C02F 0.036(6) 0.087(7) 0.044(3) 0.009(4) 0.006(4) -0.010(5)
C01J 0.026(5) 0.057(5) 0.039(3) 0.004(3) 0.009(3) 0.002(4)
C037 0.066(7) 0.058(6) 0.047(4) 0.005(4) -0.005(4) 0.008(5)
C02W 0.090(9) 0.059(6) 0.057(4) 0.014(4) 0.005(5) 0.023(6)
C04M 0.074(9) 0.073(7) 0.072(5) 0.014(5) 0.018(5) 0.036(6)
C05R 0.042(7) 0.098(8) 0.070(5) 0.029(5) 0.015(4) 0.019(6)
C02U 0.036(6) 0.070(6) 0.063(4) 0.020(4) 0.000(4) 0.007(5)
C01P 0.052(6) 0.034(4) 0.042(3) 0.006(3) -0.007(3) -0.009(4)
C04O 0.050(6) 0.050(5) 0.054(4) 0.006(4) -0.001(4) -0.011(4)
C05I 0.070(8) 0.063(6) 0.056(4) -0.004(4) 0.003(4) 0.001(5)
C04Q 0.072(8) 0.043(5) 0.072(5) 0.009(4) 0.006(5) -0.002(5)
C043 0.079(8) 0.032(4) 0.063(4) 0.006(4) 0.002(4) -0.001(4)
C039 0.068(7) 0.042(5) 0.056(4) 0.007(4) -0.001(4) 0.006(4)
C01R 0.033(6) 0.064(5) 0.049(4) 0.002(4) -0.005(3) 0.001(4)
C01T 0.036(6) 0.071(6) 0.047(4) 0.008(4) -0.007(4) 0.008(4)
C03G 0.039(6) 0.077(7) 0.068(4) 0.016(4) -0.022(4) 0.015(5)
C04Z 0.054(7) 0.049(6) 0.110(7) 0.015(5) -0.026(6) -0.004(5)
C05Z 0.088(9) 0.051(6) 0.099(6) -0.001(5) -0.037(6) 0.006(6)
C04K 0.073(8) 0.053(6) 0.067(4) 0.003(4) -0.030(5) 0.004(5)
C01U 0.064(7) 0.040(4) 0.035(3) 0.004(3) -0.006(4) -0.008(4)
C02J 0.070(8) 0.052(5) 0.059(4) -0.001(4) 0.007(4) 0.006(5)
C052 0.091(9) 0.071(7) 0.070(5) -0.002(5) 0.029(5) 0.014(6)
C051 0.124(11) 0.046(5) 0.062(5) -0.008(4) 0.008(6) 0.004(6)
C04G 0.143(12) 0.046(6) 0.062(5) -0.008(4) -0.014(6) -0.010(7)
C053 0.091(9) 0.054(5) 0.053(4) -0.004(4) -0.010(5) -0.006(5)
C01V 0.037(6) 0.051(5) 0.055(4) -0.004(3) -0.004(4) 0.004(4)
C04Y 0.059(8) 0.065(6) 0.110(7) 0.033(5) -0.033(6) -0.001(5)
C060 0.069(10) 0.106(9) 0.104(7) 0.022(7) -0.027(6) -0.001(7)
C03H 0.028(6) 0.124(9) 0.060(5) -0.006(5) -0.009(4) -0.005(6)
C044 0.046(7) 0.104(8) 0.073(5) -0.001(5) -0.003(5) -0.016(6)
C047 0.049(7) 0.072(6) 0.055(4) 0.010(4) -0.008(4) -0.004(5)
C01W 0.049(6) 0.053(5) 0.035(3) 0.008(3) 0.006(3) 0.001(4)
C05L 0.108(9) 0.054(6) 0.045(4) 0.006(4) -0.013(4) -0.007(6)
C05M 0.112(10) 0.051(6) 0.059(4) 0.023(4) 0.000(5) -0.005(6)
C040 0.067(8) 0.051(5) 0.072(5) -0.011(4) 0.011(5) -0.012(5)
C02O 0.051(6) 0.061(6) 0.046(4) 0.011(4) 0.004(4) 0.000(5)
C01I 0.036(5) 0.051(5) 0.039(3) -0.002(3) 0.010(3) -0.002(4)
C024 0.042(6) 0.060(6) 0.060(4) 0.008(4) -0.015(4) 0.005(4)
C056 0.049(7) 0.067(6) 0.082(5) 0.013(5) -0.013(5) -0.012(5)
C05Y 0.077(9) 0.137(11) 0.094(7) 0.015(7) -0.041(6) -0.057(8)
C069 0.073(10) 0.112(10) 0.139(9) 0.058(8) -0.057(8) -0.015(8)
C06B 0.062(9) 0.090(9) 0.125(8) 0.027(7) -0.019(7) 0.006(7)
C05C 0.060(8) 0.061(6) 0.087(6) 0.009(5) -0.007(5) 0.019(5)
C025 0.051(6) 0.051(5) 0.036(3) -0.014(3) 0.000(3) -0.011(4)
C057 0.065(8) 0.068(6) 0.068(5) 0.004(4) 0.017(5) 0.001(5)
C05P 0.065(9) 0.101(9) 0.091(6) -0.019(6) 0.014(6) 0.006(7)
C04E 0.060(9) 0.124(10) 0.082(6) -0.040(7) 0.020(6) -0.020(8)
C03E 0.059(8) 0.116(9) 0.040(4) -0.016(4) 0.010(4) -0.043(7)
C033 0.048(6) 0.064(6) 0.041(3) 0.006(3) -0.015(4) -0.013(4)
C028 0.045(6) 0.037(4) 0.039(3) 0.000(3) -0.001(3) -0.006(4)
C01S 0.049(6) 0.050(5) 0.042(3) -0.002(3) -0.002(3) -0.004(4)
C04A 0.078(8) 0.047(5) 0.050(4) -0.011(4) -0.004(4) -0.003(5)
C04U 0.084(9) 0.062(6) 0.052(4) -0.010(4) -0.012(5) 0.016(6)
C01Y 0.056(7) 0.059(6) 0.050(4) -0.004(4) 0.006(4) 0.007(5)
C01X 0.046(6) 0.036(4) 0.044(3) 0.003(3) 0.004(3) -0.008(4)
C02A 0.045(6) 0.052(5) 0.045(3) 0.002(3) 0.012(4) 0.002(4)
C04I 0.051(7) 0.055(5) 0.055(4) -0.004(4) -0.004(4) -0.002(5)
C05E 0.073(8) 0.072(6) 0.054(4) -0.009(4) -0.018(4) -0.004(6)
C03V 0.112(11) 0.059(6) 0.066(5) -0.022(4) 0.015(6) 0.020(6)
C04R 0.056(9) 0.115(10) 0.108(7) -0.034(7) -0.003(6) 0.019(7)
C02S 0.057(8) 0.085(7) 0.079(5) -0.023(5) 0.010(5) 0.006(6)
C02P 0.040(6) 0.060(5) 0.048(4) 0.000(3) 0.011(4) 0.008(4)
C054 0.069(8) 0.088(7) 0.062(4) -0.015(5) 0.025(5) -0.025(6)
C05D 0.073(8) 0.073(7) 0.081(5) -0.002(5) 0.012(5) -0.005(6)
C05O 0.091(9) 0.071(7) 0.064(5) -0.015(4) 0.013(5) -0.001(6)
C06K 0.094(10) 0.100(9) 0.070(5) -0.037(5) 0.034(6) -0.001(7)
C06A 0.040(7) 0.109(8) 0.076(5) -0.027(5) 0.033(5) -0.012(6)
C02Q 0.053(7) 0.067(6) 0.059(4) 0.004(4) -0.008(4) -0.009(5)
C02T 0.055(7) 0.049(5) 0.047(4) -0.022(3) -0.008(4) 0.000(4)
C03D 0.066(7) 0.047(5) 0.048(4) 0.001(3) -0.016(4) -0.003(5)
C049 0.058(8) 0.058(6) 0.075(5) 0.003(4) -0.026(5) 0.007(5)
C06J 0.080(10) 0.100(9) 0.080(6) -0.022(6) -0.031(6) 0.026(7)
C05W 0.034(7) 0.112(9) 0.089(6) 0.003(6) -0.018(5) -0.007(6)
C02R 0.041(6) 0.058(5) 0.044(3) 0.008(3) 0.016(3) 0.012(4)
C06S 0.073(9) 0.102(9) 0.100(7) -0.035(6) -0.029(6) 0.039(7)
C06E 0.103(12) 0.153(13) 0.087(7) -0.051(7) -0.012(7) 0.062(10)
C048 0.033(7) 0.169(13) 0.076(6) 0.057(7) 0.003(5) 0.030(8)
C05V 0.119(12) 0.111(10) 0.115(8) 0.039(7) -0.078(8) -0.036(9)
C05N 0.108(10) 0.058(7) 0.104(7) 0.010(5) -0.060(7) 0.013(6)
C031 0.081(8) 0.051(5) 0.034(3) 0.001(3) -0.010(4) -0.016(5)
C03U 0.072(8) 0.075(7) 0.060(4) -0.002(4) -0.001(5) -0.011(6)
C04V 0.071(9) 0.078(8) 0.090(6) -0.004(6) -0.007(6) -0.018(6)
C066 0.105(12) 0.113(11) 0.083(6) 0.015(6) -0.008(7) -0.039(9)
C05B 0.135(13) 0.049(6) 0.078(6) -0.003(5) 0.004(7) -0.038(7)
C045 0.108(9) 0.045(5) 0.053(4) 0.002(4) 0.009(5) 0.003(6)
C034 0.046(6) 0.077(6) 0.027(3) 0.002(3) -0.003(3) -0.007(5)
C06N 0.097(10) 0.102(9) 0.084(6) 0.036(6) 0.049(6) 0.053(7)
C076 0.140(14) 0.195(15) 0.100(7) 0.070(9) 0.083(9) 0.106(12)
C06I 0.053(8) 0.203(15) 0.054(5) -0.001(7) 0.009(5) 0.046(9)
C063 0.064(9) 0.151(12) 0.057(5) -0.003(6) 0.011(5) -0.008(8)
C05H 0.065(8) 0.100(8) 0.044(4) 0.004(4) 0.013(4) -0.017(6)
C03B 0.064(8) 0.062(6) 0.079(5) 0.002(4) 0.026(5) 0.020(5)
C06R 0.088(11) 0.125(11) 0.153(10) 0.046(9) 0.063(9) 0.059(9)
C06X 0.130(15) 0.153(14) 0.146(11) 0.019(10) 0.079(10) 0.057(11)
C06T 0.089(12) 0.151(13) 0.120(9) -0.003(9) 0.050(8) 0.039(10)
C06Y 0.092(11) 0.172(14) 0.078(6) 0.022(7) 0.034(6) 0.036(10)
C06G 0.063(8) 0.116(9) 0.071(5) 0.020(5) 0.010(5) 0.035(7)
C03Q 0.036(6) 0.065(5) 0.048(4) 0.006(3) -0.012(3) 0.004(4)
C036 0.028(6) 0.112(8) 0.055(4) 0.009(4) -0.005(4) -0.005(5)
C055 0.032(7) 0.143(10) 0.068(5) 0.004(6) -0.010(5) -0.006(6)
C04N 0.050(7) 0.110(8) 0.066(5) 0.012(5) 0.006(5) -0.005(6)
C04L 0.061(8) 0.085(7) 0.055(4) 0.018(4) -0.002(5) -0.001(6)
C03L 0.045(6) 0.074(6) 0.056(4) 0.008(4) -0.007(4) 0.012(5)
C03W 0.062(7) 0.043(5) 0.054(4) -0.008(3) -0.005(4) 0.009(4)
C05J 0.072(8) 0.047(5) 0.059(4) -0.005(4) -0.018(5) -0.003(5)
C05X 0.109(10) 0.069(7) 0.062(5) 0.006(5) -0.028(5) -0.031(6)
C067 0.173(16) 0.053(7) 0.104(8) -0.001(6) -0.052(9) 0.004(8)
C06H 0.135(14) 0.070(8) 0.104(8) -0.027(7) -0.032(8) 0.038(8)
C06M 0.123(12) 0.061(7) 0.092(6) -0.016(6) -0.001(7) 0.029(7)
C03Z 0.048(6) 0.052(5) 0.042(3) 0.002(3) -0.009(3) 0.003(4)
C03C 0.060(7) 0.053(5) 0.047(4) 0.007(4) -0.008(4) 0.006(5)
C041 0.051(7) 0.101(8) 0.052(4) 0.000(5) 0.002(4) 0.005(6)
C05F 0.077(9) 0.081(7) 0.059(5) 0.022(5) 0.001(5) -0.011(6)
C050 0.087(9) 0.055(6) 0.071(5) 0.018(4) -0.002(5) -0.002(5)
C038 0.059(7) 0.051(5) 0.057(4) 0.001(4) -0.003(4) 0.003(5)
C04F 0.065(7) 0.052(5) 0.064(4) -0.003(4) -0.026(5) 0.022(5)
C05Q 0.097(9) 0.096(8) 0.044(4) -0.005(4) -0.008(5) 0.049(7)
C06Q 0.122(13) 0.135(12) 0.070(6) -0.028(7) -0.024(7) 0.078(10)
C071 0.159(17) 0.152(14) 0.106(9) -0.061(9) -0.069(10) 0.090(12)
C068 0.139(13) 0.073(8) 0.114(8) -0.030(7) -0.084(9) 0.021(8)
C06C 0.104(10) 0.056(6) 0.077(5) -0.001(5) -0.039(6) 0.009(6)
C058 0.131(5) 0.062(4) 0.036(3) -0.001(3) 0.010(3) -0.016(4)
C04C 0.132(5) 0.068(4) 0.038(3) 0.002(3) 0.004(3) -0.012(4)
C05S 0.145(5) 0.077(4) 0.043(3) -0.003(3) 0.004(4) -0.010(4)
C06L 0.152(5) 0.080(4) 0.046(3) 0.002(3) 0.015(4) -0.016(4)
C07G 0.165(5) 0.087(4) 0.061(3) 0.000(4) 0.011(4) -0.026(4)
C078 0.149(5) 0.077(4) 0.056(3) -0.004(3) 0.006(4) -0.023(4)
C059 0.070(7) 0.045(5) 0.070(5) -0.015(4) 0.010(5) -0.011(5)
C06O 0.086(10) 0.064(7) 0.089(6) 0.005(5) -0.002(6) 0.011(6)
C072 0.103(12) 0.079(8) 0.124(9) 0.000(7) -0.017(8) 0.027(8)
C074 0.091(12) 0.089(10) 0.207(15) -0.056(10) -0.003(11) 0.024(8)
C06P 0.057(9) 0.128(11) 0.142(10) -0.077(9) 0.006(8) 0.011(8)
C064 0.100(10) 0.094(8) 0.077(6) -0.040(5) 0.019(6) 0.001(7)
C06D 0.074(8) 0.148(11) 0.051(4) -0.018(5) -0.008(5) 0.071(8)
C01Q 0.030(5) 0.051(5) 0.055(4) 0.003(3) 0.002(3) -0.002(4)
C042 0.035(6) 0.051(5) 0.060(4) 0.002(4) -0.006(4) 0.006(4)
C02L 0.035(6) 0.073(6) 0.087(6) -0.001(5) -0.011(5) 0.017(5)
C05U 0.061(8) 0.109(9) 0.098(7) -0.032(6) -0.005(6) 0.023(7)
C070 0.110(12) 0.183(14) 0.078(6) -0.046(7) -0.013(7) 0.099(11)

loop_
_atom_type_symbol
_atom_type_description
_atom_type_scat_dispersion_real
_atom_type_scat_dispersion_imag
_atom_type_scat_source
C C 0.0033 0.0016 'International Tables Vol C Tables 4.2.6.8 and 6.1.1.4'
H H 0.0000 0.0000 'International Tables Vol C Tables 4.2.6.8 and 6.1.1.4'
Au Au -2.0133 8.8022 'International Tables Vol C Tables 4.2.6.8 and 6.1.1.4'
Cu Cu 0.3201 1.2651 'International Tables Vol C Tables 4.2.6.8 and 6.1.1.4'
P P 0.1023 0.0942 'International Tables Vol C Tables 4.2.6.8 and 6.1.1.4'

loop_
_geom_angle_atom_site_label_1
_geom_angle_atom_site_label_2
_geom_angle_atom_site_label_3
_geom_angle
Cu16 Au1 Cu13 118.17(2)
Cu16 Au1 Cu12 116.73(2)
Cu21 Au1 Cu16 56.97(2)
Cu21 Au1 Cu9 164.67(3)
Cu21 Au1 Cu7 76.82(3)
Cu21 Au1 Cu22 55.94(2)
Cu21 Au1 Cu14 116.60(3)
Cu21 Au1 Cu8 110.57(2)
Cu21 Au1 Cu19 55.65(2)
Cu21 Au1 Cu5 124.09(3)
Cu21 Au1 Cu13 110.45(3)
Cu21 Au1 Cu3 116.97(3)
Cu21 Au1 Cu12 76.03(3)
Cu9 Au1 Cu16 125.73(2)
Cu9 Au1 Cu7 117.63(3)
Cu9 Au1 Cu22 108.86(3)
Cu9 Au1 Cu14 55.27(2)
Cu9 Au1 Cu8 76.87(2)
Cu9 Au1 Cu19 115.80(2)
Cu9 Au1 Cu5 57.60(2)
Cu9 Au1 Cu13 54.31(3)
Cu9 Au1 Cu3 77.20(3)
Cu9 Au1 Cu12 110.96(2)
Cu7 Au1 Cu16 54.53(2)
Cu7 Au1 Cu22 126.24(2)
Cu7 Au1 Cu13 165.65(3)
Cu7 Au1 Cu12 76.93(2)
Cu22 Au1 Cu16 77.24(2)
Cu22 Au1 Cu13 56.11(2)
Cu22 Au1 Cu12 110.68(3)
Cu14 Au1 Cu16 76.80(2)
Cu14 Au1 Cu7 110.87(2)
Cu14 Au1 Cu22 74.73(3)
Cu14 Au1 Cu8 57.06(2)
Cu14 Au1 Cu19 123.91(3)
Cu14 Au1 Cu5 111.08(2)
Cu14 Au1 Cu13 54.95(2)
Cu14 Au1 Cu3 118.87(3)
Cu14 Au1 Cu12 165.96(2)
Cu8 Au1 Cu16 54.74(2)
Cu8 Au1 Cu7 55.22(2)
Cu8 Au1 Cu22 116.34(2)
Cu8 Au1 Cu13 110.47(3)
Cu8 Au1 Cu3 78.18(3)
Cu8 Au1 Cu12 126.39(3)
Cu19 Au1 Cu16 111.23(3)
Cu19 Au1 Cu7 118.32(3)
Cu19 Au1 Cu22 55.38(2)
Cu19 Au1 Cu8 165.97(2)
Cu19 Au1 Cu5 74.38(3)
Cu19 Au1 Cu13 75.29(3)
Cu19 Au1 Cu3 109.58(3)
Cu19 Au1 Cu12 56.74(3)
Cu5 Au1 Cu16 166.25(3)
Cu5 Au1 Cu7 111.73(3)
Cu5 Au1 Cu22 115.27(2)
Cu5 Au1 Cu8 119.17(3)
Cu5 Au1 Cu13 75.09(2)
Cu5 Au1 Cu3 55.58(2)
Cu5 Au1 Cu12 54.91(2)
Cu3 Au1 Cu16 110.92(2)
Cu3 Au1 Cu7 57.50(2)
Cu3 Au1 Cu22 164.95(3)
Cu3 Au1 Cu13 124.66(2)
Cu3 Au1 Cu12 54.56(3)
Cu12 Au1 Cu13 116.43(2)
Au1 Cu16 Cu17 89.31(2)
Cu21 Cu16 Au1 60.69(2)
Cu21 Cu16 Cu17 51.75(3)
Cu21 Cu16 Cu15 128.79(4)
Cu7 Cu16 Au1 62.55(2)
Cu7 Cu16 Cu21 82.78(4)
Cu7 Cu16 Cu17 56.61(3)
Cu7 Cu16 Cu8 60.47(3)
Cu7 Cu16 Cu15 129.28(4)
Cu24 Cu16 Au1 100.04(3)
Cu24 Cu16 Cu21 71.05(4)
Cu24 Cu16 Cu7 153.59(4)
Cu24 Cu16 Cu17 106.64(4)
Cu24 Cu16 Cu8 131.47(4)
Cu24 Cu16 Cu15 69.09(4)
Cu8 Cu16 Au1 62.20(2)
Cu8 Cu16 Cu21 121.49(3)
Cu8 Cu16 Cu17 117.07(4)
Cu8 Cu16 Cu15 68.86(3)
Cu15 Cu16 Au1 96.39(3)
Cu15 Cu16 Cu17 173.36(4)
Au1 Cu21 Cu24 89.59(3)
Cu16 Cu21 Au1 62.34(2)
Cu16 Cu21 Cu18 129.54(4)
Cu16 Cu21 Cu24 51.67(3)
Cu18 Cu21 Au1 98.60(3)
Cu18 Cu21 Cu24 170.98(4)
Cu22 Cu21 Au1 62.75(3)
Cu22 Cu21 Cu16 83.29(3)
Cu22 Cu21 Cu18 131.61(3)
Cu22 Cu21 Cu24 55.87(3)
Cu17 Cu21 Au1 101.95(4)
Cu17 Cu21 Cu16 71.23(3)
Cu17 Cu21 Cu18 68.01(3)
Cu17 Cu21 Cu22 154.43(5)
Cu17 Cu21 Cu24 106.73(3)
Cu17 Cu21 Cu19 133.85(4)
Cu19 Cu21 Au1 62.55(3)
Cu19 Cu21 Cu16 123.12(4)
Cu19 Cu21 Cu18 71.83(3)
Cu19 Cu21 Cu22 59.88(3)
Cu19 Cu21 Cu24 115.70(4)
Cu21 Cu18 Cu17 52.88(3)
Cu21 Cu18 Cu6 93.30(3)
Cu21 Cu18 Cu19 52.76(2)
Cu17 Cu18 Cu6 60.40(3)
Cu17 Cu18 Cu19 102.60(3)
Cu6 Cu18 Cu19 106.60(3)
Cu12 Cu18 Cu21 83.16(4)
Cu12 Cu18 Cu17 97.85(4)
Cu12 Cu18 Cu6 57.68(3)
Cu12 Cu18 Cu19 55.66(3)
P7 Cu18 Cu21 126.35(7)
P7 Cu18 Cu17 128.11(5)
P7 Cu18 Cu6 137.02(7)
P7 Cu18 Cu19 110.60(6)
P7 Cu18 Cu12 133.72(5)
Au1 Cu9 Cu10 90.89(3)
Cu4 Cu9 Au1 97.26(3)
Cu4 Cu9 Cu10 170.31(4)
Cu14 Cu9 Au1 62.38(3)
Cu14 Cu9 Cu4 72.25(3)
Cu14 Cu9 Cu10 116.47(4)
Cu14 Cu9 Cu5 121.45(4)
Cu5 Cu9 Au1 61.28(3)
Cu5 Cu9 Cu4 129.21(4)
Cu5 Cu9 Cu10 51.22(3)
Cu13 Cu9 Au1 63.62(3)
Cu13 Cu9 Cu4 132.61(4)
Cu13 Cu9 Cu14 60.42(3)
Cu13 Cu9 Cu10 56.10(3)
Cu13 Cu9 Cu5 81.36(4)
Cu1 Cu9 Au1 101.06(4)
Cu1 Cu9 Cu4 66.91(3)
Cu1 Cu9 Cu14 133.31(4)
Cu1 Cu9 Cu10 106.47(4)
Cu1 Cu9 Cu5 72.84(4)
Cu1 Cu9 Cu13 154.13(5)
Au1 Cu7 Cu2 89.21(3)
Cu16 Cu7 Au1 62.92(2)
Cu16 Cu7 Cu17 69.89(3)
Cu16 Cu7 Cu8 59.82(3)
Cu16 Cu7 Cu2 116.62(4)
Cu16 Cu7 Cu3 122.57(4)
Cu17 Cu7 Au1 96.68(3)
Cu17 Cu7 Cu2 172.87(4)
Cu17 Cu7 Cu3 127.81(4)
Cu8 Cu7 Au1 62.14(2)
Cu8 Cu7 Cu17 129.70(4)
Cu8 Cu7 Cu2 56.83(3)
Cu8 Cu7 Cu3 83.53(3)
Cu6 Cu7 Au1 101.66(3)
Cu6 Cu7 Cu16 134.56(5)
Cu6 Cu7 Cu17 70.14(4)
Cu6 Cu7 Cu8 153.24(4)
Cu6 Cu7 Cu2 104.80(4)
Cu6 Cu7 Cu3 69.76(3)
Cu3 Cu7 Au1 61.06(2)
Cu3 Cu7 Cu2 52.20(3)
Au1 Cu22 Cu20 92.19(3)
Cu21 Cu22 Au1 61.31(3)
Cu21 Cu22 Cu24 69.30(3)
Cu21 Cu22 Cu20 116.69(4)
Cu21 Cu22 Cu13 121.56(4)
Cu24 Cu22 Au1 96.25(3)
Cu24 Cu22 Cu20 171.39(5)
Cu19 Cu22 Au1 61.96(3)
Cu19 Cu22 Cu21 59.66(3)
Cu19 Cu22 Cu24 128.92(4)
Cu19 Cu22 Cu20 57.18(3)
Cu19 Cu22 Cu13 81.55(3)
Cu13 Cu22 Au1 62.27(3)
Cu13 Cu22 Cu24 131.10(4)
Cu13 Cu22 Cu20 52.33(3)
Cu23 Cu22 Au1 103.01(4)
Cu23 Cu22 Cu21 132.74(4)
Cu23 Cu22 Cu24 68.77(3)
Cu23 Cu22 Cu19 155.53(4)
Cu23 Cu22 Cu20 107.66(3)
Cu23 Cu22 Cu13 74.14(3)
Cu9 Cu4 Cu14 52.18(3)
Cu9 Cu4 Cu2 93.90(3)
Cu9 Cu4 Cu1 52.92(3)
Cu8 Cu4 Cu9 83.32(4)
Cu8 Cu4 Cu14 55.25(3)
Cu8 Cu4 Cu2 58.10(3)
Cu8 Cu4 Cu1 98.77(4)
Cu2 Cu4 Cu14 106.39(4)
Cu1 Cu4 Cu14 102.11(3)
Cu1 Cu4 Cu2 61.30(3)
P3 Cu4 Cu9 125.39(6)
P3 Cu4 Cu14 113.49(7)
P3 Cu4 Cu8 136.54(6)
P3 Cu4 Cu2 135.78(7)
P3 Cu4 Cu1 124.32(6)
Cu21 Cu17 Cu16 57.02(3)
Cu21 Cu17 Cu18 59.12(3)
Cu21 Cu17 Cu7 84.12(4)
Cu21 Cu17 Cu6 98.14(3)
Cu18 Cu17 Cu16 109.96(3)
Cu18 Cu17 Cu6 61.46(3)
Cu7 Cu17 Cu16 53.51(3)
Cu7 Cu17 Cu18 95.33(3)
Cu7 Cu17 Cu6 51.99(3)
Cu6 Cu17 Cu16 102.76(3)
P11 Cu17 Cu16 115.29(6)
P11 Cu17 Cu21 139.19(7)
P11 Cu17 Cu18 131.22(6)
P11 Cu17 Cu7 125.83(6)
P11 Cu17 Cu6 121.78(6)
Cu19 Cu11 Cu20 56.75(3)
Cu19 Cu11 Cu10 96.19(3)
Cu19 Cu11 Cu5 80.54(3)
Cu19 Cu11 Cu12 55.17(3)
Cu20 Cu11 Cu12 106.05(3)
Cu10 Cu11 Cu20 61.29(3)
Cu10 Cu11 Cu12 101.43(3)
Cu5 Cu11 Cu20 92.39(3)
Cu5 Cu11 Cu10 51.89(3)
Cu5 Cu11 Cu12 52.08(3)
P6 Cu11 Cu19 136.29(7)
P6 Cu11 Cu20 135.41(7)
P6 Cu11 Cu10 127.12(6)
P6 Cu11 Cu5 128.52(8)
P6 Cu11 Cu12 112.95(6)
Cu16 Cu24 Cu21 57.28(3)
Cu16 Cu24 Cu22 86.19(3)
Cu16 Cu24 Cu15 58.48(3)
Cu16 Cu24 Cu23 100.27(4)
Cu22 Cu24 Cu21 54.83(3)
Cu22 Cu24 Cu15 94.13(3)
Cu22 Cu24 Cu23 53.76(3)
Cu15 Cu24 Cu21 108.66(4)
Cu15 Cu24 Cu23 60.07(3)
Cu23 Cu24 Cu21 105.63(3)
P12 Cu24 Cu16 138.32(6)
P12 Cu24 Cu21 114.09(6)
P12 Cu24 Cu22 124.12(6)
P12 Cu24 Cu15 133.95(6)
P12 Cu24 Cu23 120.37(6)
Au1 Cu14 Cu4 88.26(3)
Cu9 Cu14 Au1 62.36(3)
Cu9 Cu14 Cu4 55.58(3)
Cu9 Cu14 Cu8 82.68(4)
Cu9 Cu14 Cu13 59.34(3)
Cu9 Cu14 Cu23 132.18(4)
Cu8 Cu14 Au1 61.58(3)
Cu8 Cu14 Cu4 50.81(3)
Cu8 Cu14 Cu23 130.33(4)
Cu15 Cu14 Au1 101.73(3)
Cu15 Cu14 Cu9 153.00(5)
Cu15 Cu14 Cu4 105.25(4)
Cu15 Cu14 Cu8 70.37(3)
Cu15 Cu14 Cu13 135.81(5)
Cu15 Cu14 Cu23 69.29(3)
Cu13 Cu14 Au1 63.28(3)
Cu13 Cu14 Cu4 114.88(4)
Cu13 Cu14 Cu8 122.88(4)
Cu13 Cu14 Cu23 72.95(3)
Cu23 Cu14 Au1 100.18(3)
Cu23 Cu14 Cu4 170.65(4)
Au1 Cu8 Cu15 90.42(3)
Cu16 Cu8 Au1 63.07(3)
Cu16 Cu8 Cu7 59.71(3)
Cu16 Cu8 Cu14 83.15(4)
Cu16 Cu8 Cu15 57.06(3)
Cu16 Cu8 Cu2 127.70(4)
Cu7 Cu8 Au1 62.64(3)
Cu7 Cu8 Cu14 122.23(4)
Cu7 Cu8 Cu15 116.73(4)
Cu7 Cu8 Cu2 68.04(3)
Cu4 Cu8 Au1 101.65(3)
Cu4 Cu8 Cu16 156.80(5)
Cu4 Cu8 Cu7 131.17(4)
Cu4 Cu8 Cu14 73.94(3)
Cu4 Cu8 Cu15 108.77(4)
Cu4 Cu8 Cu2 68.18(3)
Cu14 Cu8 Au1 61.36(3)
Cu14 Cu8 Cu15 51.92(3)
Cu2 Cu8 Au1 95.59(3)
Cu2 Cu8 Cu14 130.03(4)
Cu2 Cu8 Cu15 173.70(4)
Cu7 Cu6 Cu18 96.99(4)
Cu7 Cu6 Cu17 57.88(3)
Cu7 Cu6 Cu3 58.40(3)
Cu7 Cu6 Cu12 85.02(4)
Cu17 Cu6 Cu18 58.14(3)
Cu3 Cu6 Cu18 102.76(3)
Cu3 Cu6 Cu17 108.58(4)
Cu12 Cu6 Cu18 51.88(3)
Cu12 Cu6 Cu17 92.20(4)
Cu12 Cu6 Cu3 53.89(3)
P5 Cu6 Cu18 120.66(7)
P5 Cu6 Cu7 140.31(7)
P5 Cu6 Cu17 130.91(6)
P5 Cu6 Cu3 118.06(7)
P5 Cu6 Cu12 127.00(6)
Cu16 Cu15 Cu24 52.43(3)
Cu16 Cu15 Cu8 54.08(3)
Cu16 Cu15 Cu23 95.93(3)
Cu24 Cu15 Cu8 103.00(3)
Cu24 Cu15 Cu23 60.01(3)
Cu14 Cu15 Cu16 84.87(3)
Cu14 Cu15 Cu24 96.19(3)
Cu14 Cu15 Cu8 57.72(3)
Cu14 Cu15 Cu23 58.38(3)
Cu23 Cu15 Cu8 110.24(3)
P10 Cu15 Cu16 124.93(6)
P10 Cu15 Cu24 122.50(6)
P10 Cu15 Cu14 140.13(6)
P10 Cu15 Cu8 115.33(7)
P10 Cu15 Cu23 131.00(7)
Au1 Cu19 Cu18 89.09(3)
Cu21 Cu19 Au1 61.80(3)
Cu21 Cu19 Cu18 55.41(3)
Cu21 Cu19 Cu22 60.46(3)
Cu21 Cu19 Cu20 127.96(4)
Cu21 Cu19 Cu12 81.78(3)
Cu22 Cu19 Au1 62.66(3)
Cu22 Cu19 Cu18 115.80(3)
Cu22 Cu19 Cu20 67.69(3)
Cu22 Cu19 Cu12 123.09(4)
Cu11 Cu19 Au1 104.88(4)
Cu11 Cu19 Cu21 156.05(5)
Cu11 Cu19 Cu18 107.62(4)
Cu11 Cu19 Cu22 133.92(4)
Cu11 Cu19 Cu20 71.31(3)
Cu11 Cu19 Cu12 74.29(3)
Cu20 Cu19 Au1 98.64(3)
Cu20 Cu19 Cu18 172.23(4)
Cu20 Cu19 Cu12 134.13(4)
Cu12 Cu19 Au1 62.28(3)
Cu12 Cu19 Cu18 50.82(3)
Cu7 Cu2 Cu1 110.19(4)
Cu4 Cu2 Cu7 105.92(4)
Cu4 Cu2 Cu1 58.81(3)
Cu8 Cu2 Cu7 55.13(3)
Cu8 Cu2 Cu4 53.72(3)
Cu8 Cu2 Cu1 94.00(3)
Cu3 Cu2 Cu7 58.95(3)
Cu3 Cu2 Cu4 99.16(4)
Cu3 Cu2 Cu8 86.66(4)
Cu3 Cu2 Cu1 58.41(3)
P4 Cu2 Cu7 113.00(6)
P4 Cu2 Cu4 122.90(6)
P4 Cu2 Cu8 125.99(5)
P4 Cu2 Cu3 136.39(7)
P4 Cu2 Cu1 132.89(6)
Cu22 Cu20 Cu11 104.39(3)
Cu22 Cu20 Cu10 107.82(4)
Cu11 Cu20 Cu10 58.55(3)
Cu19 Cu20 Cu22 55.13(3)
Cu19 Cu20 Cu11 51.94(3)
Cu19 Cu20 Cu10 91.05(4)
Cu13 Cu20 Cu22 57.92(3)
Cu13 Cu20 Cu11 96.55(4)
Cu13 Cu20 Cu19 83.62(4)
Cu13 Cu20 Cu10 56.49(3)
P8 Cu20 Cu22 115.98(6)
P8 Cu20 Cu11 122.16(6)
P8 Cu20 Cu19 128.33(7)
P8 Cu20 Cu10 132.65(6)
P8 Cu20 Cu13 139.48(7)
Cu9 Cu10 Cu20 100.82(3)
Cu11 Cu10 Cu9 109.19(3)
Cu11 Cu10 Cu20 60.16(3)
Cu5 Cu10 Cu9 57.13(3)
Cu5 Cu10 Cu11 58.58(3)
Cu5 Cu10 Cu20 95.93(4)
Cu5 Cu10 Cu13 83.05(3)
Cu13 Cu10 Cu9 52.91(3)
Cu13 Cu10 Cu11 93.72(3)
Cu13 Cu10 Cu20 50.76(3)
P1 Cu10 Cu9 113.30(6)
P1 Cu10 Cu11 132.85(6)
P1 Cu10 Cu20 127.33(7)
P1 Cu10 Cu5 136.05(7)
P1 Cu10 Cu13 128.14(6)
Au1 Cu5 Cu1 87.82(3)
Cu9 Cu5 Au1 61.12(2)
Cu9 Cu5 Cu11 130.42(5)
Cu9 Cu5 Cu1 50.51(3)
Cu11 Cu5 Au1 99.82(3)
Cu11 Cu5 Cu1 171.44(3)
Cu10 Cu5 Au1 103.46(4)
Cu10 Cu5 Cu9 71.64(3)
Cu10 Cu5 Cu11 69.53(4)
Cu10 Cu5 Cu3 153.94(5)
Cu10 Cu5 Cu12 136.49(5)
Cu10 Cu5 Cu1 105.08(4)
Cu3 Cu5 Au1 62.29(2)
Cu3 Cu5 Cu9 82.30(3)
Cu3 Cu5 Cu11 131.78(4)
Cu3 Cu5 Cu1 55.44(3)
Cu12 Cu5 Au1 63.21(2)
Cu12 Cu5 Cu9 122.38(3)
Cu12 Cu5 Cu11 72.42(3)
Cu12 Cu5 Cu3 59.46(3)
Cu12 Cu5 Cu1 114.88(4)
Au1 Cu13 Cu23 89.23(2)
Cu9 Cu13 Au1 62.07(3)
Cu9 Cu13 Cu22 121.68(4)
Cu9 Cu13 Cu14 60.24(3)
Cu9 Cu13 Cu10 71.00(3)
Cu9 Cu13 Cu23 114.86(3)
Cu22 Cu13 Au1 61.62(3)
Cu22 Cu13 Cu10 131.09(4)
Cu22 Cu13 Cu23 51.26(3)
Cu14 Cu13 Au1 61.77(2)
Cu14 Cu13 Cu22 80.80(3)
Cu14 Cu13 Cu10 131.18(5)
Cu14 Cu13 Cu23 54.70(3)
Cu20 Cu13 Au1 102.44(4)
Cu20 Cu13 Cu9 137.35(4)
Cu20 Cu13 Cu22 69.75(3)
Cu20 Cu13 Cu14 150.54(4)
Cu20 Cu13 Cu10 72.75(3)
Cu20 Cu13 Cu23 103.61(4)
Cu10 Cu13 Au1 98.25(3)
Cu10 Cu13 Cu23 172.21(4)
Au1 Cu3 Cu6 90.89(3)
Cu7 Cu3 Au1 61.44(3)
Cu7 Cu3 Cu6 51.85(3)
Cu2 Cu3 Au1 99.36(3)
Cu2 Cu3 Cu7 68.86(3)
Cu2 Cu3 Cu6 103.87(3)
Cu2 Cu3 Cu5 133.71(5)
Cu2 Cu3 Cu12 152.00(4)
Cu2 Cu3 Cu1 69.26(3)
Cu5 Cu3 Au1 62.12(3)
Cu5 Cu3 Cu7 121.89(4)
Cu5 Cu3 Cu6 117.51(4)
Cu5 Cu3 Cu1 71.21(3)
Cu12 Cu3 Au1 63.30(3)
Cu12 Cu3 Cu7 83.26(3)
Cu12 Cu3 Cu6 57.56(3)
Cu12 Cu3 Cu5 59.97(3)
Cu12 Cu3 Cu1 131.16(4)
Cu1 Cu3 Au1 96.23(3)
Cu1 Cu3 Cu7 127.42(4)
Cu1 Cu3 Cu6 170.79(5)
Cu22 Cu23 Cu24 57.46(3)
Cu22 Cu23 Cu14 81.41(4)
Cu22 Cu23 Cu15 96.51(4)
Cu22 Cu23 Cu13 54.60(3)
Cu24 Cu23 Cu15 59.92(3)
Cu24 Cu23 Cu13 105.55(3)
Cu14 Cu23 Cu24 92.13(3)
Cu14 Cu23 Cu15 52.33(3)
Cu14 Cu23 Cu13 52.35(3)
Cu15 Cu23 Cu13 101.64(4)
P9 Cu23 Cu22 135.80(6)
P9 Cu23 Cu24 137.95(6)
P9 Cu23 Cu14 126.17(7)
P9 Cu23 Cu15 127.52(6)
P9 Cu23 Cu13 111.50(5)
Au1 Cu12 Cu11 89.71(3)
Cu18 Cu12 Au1 101.67(3)
Cu18 Cu12 Cu11 106.84(4)
Cu18 Cu12 Cu6 70.44(3)
Cu18 Cu12 Cu19 73.52(4)
Cu18 Cu12 Cu5 153.21(5)
Cu18 Cu12 Cu3 133.20(4)
Cu6 Cu12 Au1 96.27(3)
Cu6 Cu12 Cu11 173.81(4)
Cu19 Cu12 Au1 60.98(3)
Cu19 Cu12 Cu11 50.54(3)
Cu19 Cu12 Cu6 131.71(4)
Cu5 Cu12 Au1 61.88(3)
Cu5 Cu12 Cu11 55.50(3)
Cu5 Cu12 Cu6 129.10(5)
Cu5 Cu12 Cu19 79.82(4)
Cu3 Cu12 Au1 62.14(3)
Cu3 Cu12 Cu11 115.99(4)
Cu3 Cu12 Cu6 68.56(3)
Cu3 Cu12 Cu19 120.98(4)
Cu3 Cu12 Cu5 60.57(3)
Cu9 Cu1 Cu4 60.17(3)
Cu9 Cu1 Cu2 97.69(3)
Cu9 Cu1 Cu5 56.65(3)
Cu9 Cu1 Cu3 84.88(4)
Cu4 Cu1 Cu2 59.89(3)
Cu4 Cu1 Cu5 110.06(4)
Cu2 Cu1 Cu5 102.28(3)
Cu3 Cu1 Cu4 95.63(3)
Cu3 Cu1 Cu2 52.34(3)
Cu3 Cu1 Cu5 53.35(3)
P2 Cu1 Cu9 138.42(6)
P2 Cu1 Cu4 131.61(7)
P2 Cu1 Cu2 123.08(6)
P2 Cu1 Cu5 115.03(6)
P2 Cu1 Cu3 124.98(7)
C012 P4 Cu2 113.55(17)
C012 P4 C013 100.8(2)
C012 P4 C01Q 104.6(3)
C013 P4 Cu2 115.78(18)
C01Q P4 Cu2 117.23(17)
C01Q P4 C013 102.9(2)
C015 P12 Cu24 119.75(17)
C015 P12 C01A 101.3(2)
C015 P12 C01J 102.6(2)
C01A P12 Cu24 115.33(16)
C01A P12 C01J 106.0(2)
C01J P12 Cu24 110.32(17)
C018 P11 Cu17 113.14(15)
C01G P11 Cu17 114.05(16)
C01G P11 C018 102.3(2)
C01H P11 Cu17 120.89(16)
C01H P11 C018 100.5(2)
C01H P11 C01G 103.6(2)
C019 P3 Cu4 120.71(16)
C019 P3 C01C 103.7(2)
C019 P3 C028 101.5(2)
C01C P3 Cu4 115.32(19)
C028 P3 Cu4 111.56(18)
C028 P3 C01C 101.6(2)
C014 P2 Cu1 120.56(18)
C02P P2 Cu1 114.4(2)
C02P P2 C014 102.7(2)
C02R P2 Cu1 110.68(18)
C02R P2 C014 101.4(3)
C02R P2 C02P 105.4(3)
C017 P10 Cu15 113.50(17)
C01F P10 Cu15 119.90(14)
C01F P10 C017 102.3(3)
C01F P10 C025 103.2(2)
C025 P10 Cu15 112.73(18)
C025 P10 C017 103.3(2)
C016 P1 Cu10 115.2(2)
C016 P1 C01W 101.5(3)
C016 P1 C034 103.5(2)
C01W P1 Cu10 113.49(15)
C01W P1 C034 102.6(3)
C034 P1 Cu10 118.46(19)
C01R P8 Cu20 119.0(2)
C01R P8 C03Q 101.8(3)
C01R P8 C04F 102.8(2)
C03Q P8 Cu20 116.94(16)
C03Q P8 C04F 103.2(3)
C04F P8 Cu20 111.1(2)
C01P P7 Cu18 116.57(17)
C01P P7 C01U 103.4(2)
C01P P7 C02T 100.2(3)
C01U P7 Cu18 117.3(2)
C01U P7 C02T 103.8(2)
C02T P7 Cu18 113.34(19)
C01V P9 Cu23 118.0(2)
C01V P9 C02A 103.7(3)
C01V P9 C03Z 102.6(2)
C02A P9 Cu23 115.86(19)
C02A P9 C03Z 100.1(2)
C03Z P9 Cu23 114.16(19)
C024 P5 Cu6 122.8(2)
C024 P5 C03B 100.6(3)
C03B P5 Cu6 116.2(2)
C03W P5 Cu6 108.7(2)
C03W P5 C024 100.2(3)
C03W P5 C03B 106.1(3)
C031 P6 Cu11 120.7(2)
C031 P6 C058 100.5(3)
C031 P6 C059 101.9(3)
C058 P6 Cu11 115.7(2)
C058 P6 C059 103.0(3)
C059 P6 Cu11 112.7(2)
C01D C012 P4 122.6(3)
C01D C012 C02C 120.0
C02C C012 P4 117.4(3)
C012 C01D C026 120.0
C01D C026 C02B 120.0
C02E C02B C026 120.0
C02B C02E C02C 120.0
C02E C02C C012 120.0
C023 C013 P4 118.3(2)
C023 C013 C02N 120.0
C02N C013 P4 121.7(2)
C013 C023 C04H 120.0
C023 C04H C03R 120.0
C03P C03R C04H 120.0
C02N C03P C03R 120.0
C03P C02N C013 120.0
C030 C014 P2 121.5(3)
C030 C014 C03K 120.0
C03K C014 P2 118.5(3)
C014 C030 C02I 120.0
C02X C02I C030 120.0
C02I C02X C046 120.0
C03K C046 C02X 120.0
C046 C03K C014 120.0
C01E C015 P12 123.5(2)
C01E C015 C01B 120.0
C01B C015 P12 116.5(2)
C03F C01E C015 120.0
C01Z C03F C01E 120.0
C03F C01Z C02M 120.0
C01Z C02M C01B 120.0
C02M C01B C015 120.0
C05A C016 P1 122.6(3)
C05A C016 C04P 120.0
C04P C016 P1 117.4(3)
C05T C05A C016 120.0
C05A C05T C05K 120.0
C05T C05K C062 120.0
C04P C062 C05K 120.0
C062 C04P C016 120.0
C020 C017 P10 122.6(3)
C020 C017 C01M 120.0
C01M C017 P10 117.2(3)
C06F C020 C017 120.0
C020 C06F C065 120.0
C06F C065 C03I 120.0
C01M C03I C065 120.0
C03I C01M C017 120.0
C01K C018 P11 117.3(2)
C01K C018 C022 120.0
C022 C018 P11 122.6(2)
C03M C01K C018 120.0
C02Y C03M C01K 120.0
C03M C02Y C029 120.0
C02Y C029 C022 120.0
C029 C022 C018 120.0
C03T C019 P3 122.7(2)
C03T C019 C01L 120.0
C01L C019 P3 117.3(2)
C019 C03T C03N 120.0
C035 C03N C03T 120.0
C03N C035 C04B 120.0
C035 C04B C01L 120.0
C04B C01L C019 120.0
C02V C01A P12 123.1(3)
C02V C01A C01O 120.0
C01O C01A P12 116.9(3)
C01A C02V C03Y 120.0
C04D C03Y C02V 120.0
C03Y C04D C01N 120.0
C01O C01N C04D 120.0
C01N C01O C01A 120.0
C021 C01C P3 123.1(3)
C021 C01C C03J 120.0
C03J C01C P3 116.9(3)
C02Z C021 C01C 120.0
C021 C02Z C032 120.0
C02Z C032 C04T 120.0
C03J C04T C032 120.0
C04T C03J C01C 120.0
C02K C01F P10 117.8(2)
C02K C01F C03S 120.0
C03S C01F P10 122.2(2)
C01F C02K C03X 120.0
C04S C03X C02K 120.0
C03X C04S C04X 120.0
C03S C04X C04S 120.0
C04X C03S C01F 120.0
C02H C01G P11 121.8(3)
C02H C01G C03A 120.0
C03A C01G P11 118.2(3)
C04J C02H C01G 120.0
C061 C04J C02H 120.0
C04W C061 C04J 120.0
C061 C04W C03A 120.0
C04W C03A C01G 120.0
C02D C01H P11 119.0(3)
C02D C01H C02F 120.0
C02F C01H P11 121.0(3)
C01H C02D C02G 120.0
C027 C02G C02D 120.0
C02G C027 C03O 120.0
C02F C03O C027 120.0
C03O C02F C01H 120.0
C037 C01J P12 115.1(3)
C037 C01J C02U 120.0
C02U C01J P12 124.9(3)
C02W C037 C01J 120.0
C037 C02W C04M 120.0
C02W C04M C05R 120.0
C02U C05R C04M 120.0
C05R C02U C01J 120.0
C04O C01P P7 117.0(3)
C04O C01P C039 120.0
C039 C01P P7 122.7(2)
C05I C04O C01P 120.0
C04O C05I C04Q 120.0
C043 C04Q C05I 120.0
C039 C043 C04Q 120.0
C043 C039 C01P 120.0
C01T C01R P8 123.8(3)
C01T C01R C04K 120.0
C04K C01R P8 116.1(3)
C03G C01T C01R 120.0
C04Z C03G C01T 120.0
C03G C04Z C05Z 120.0
C04K C05Z C04Z 120.0
C05Z C04K C01R 120.0
C02J C01U P7 117.5(3)
C02J C01U C053 120.0
C053 C01U P7 122.4(3)
C052 C02J C01U 120.0
C051 C052 C02J 120.0
C052 C051 C04G 120.0
C051 C04G C053 120.0
C04G C053 C01U 120.0
C04Y C01V P9 123.0(3)
C04Y C01V C047 120.0
C047 C01V P9 116.9(3)
C01V C04Y C060 120.0
C03H C060 C04Y 120.0
C060 C03H C044 120.0
C047 C044 C03H 120.0
C044 C047 C01V 120.0
C05L C01W P1 122.1(2)
C05L C01W C01I 120.0
C01I C01W P1 117.9(2)
C05M C05L C01W 120.0
C05L C05M C040 120.0
C05M C040 C02O 120.0
C01I C02O C040 120.0
C02O C01I C01W 120.0
C056 C024 P5 117.9(3)
C056 C024 C05C 120.0
C05C C024 P5 122.0(3)
C024 C056 C05Y 120.0
C056 C05Y C069 120.0
C06B C069 C05Y 120.0
C05C C06B C069 120.0
C06B C05C C024 120.0
C057 C025 P10 121.2(3)
C057 C025 C033 120.0
C033 C025 P10 118.8(3)
C025 C057 C05P 120.0
C057 C05P C04E 120.0
C03E C04E C05P 120.0
C04E C03E C033 120.0
C03E C033 C025 120.0
C01S C028 P3 121.3(3)
C01S C028 C01X 120.0
C01X C028 P3 118.7(3)
C028 C01S C04A 120.0
C04U C04A C01S 120.0
C04A C04U C01Y 120.0
C01X C01Y C04U 120.0
C01Y C01X C028 120.0
C04I C02A P9 117.5(3)
C04I C02A C02S 120.0
C02S C02A P9 122.3(3)
C02A C04I C05E 120.0
C03V C05E C04I 120.0
C04R C03V C05E 120.0
C02S C04R C03V 120.0
C04R C02S C02A 120.0
C054 C02P P2 116.2(3)
C054 C02P C06A 120.0
C06A C02P P2 123.8(3)
C05D C054 C02P 120.0
C05O C05D C054 120.0
C05D C05O C06K 120.0
C05O C06K C06A 120.0
C06K C06A C02P 120.0
C02T C02Q C05W 120.0
C02Q C02T P7 123.4(3)
C02Q C02T C03D 120.0
C03D C02T P7 116.6(3)
C02T C03D C049 120.0
C06J C049 C03D 120.0
C05W C06J C049 120.0
C06J C05W C02Q 120.0
C06S C02R P2 124.0(4)
C06S C02R C05N 120.0
C05N C02R P2 115.9(4)
C06E C06S C02R 120.0
C048 C06E C06S 120.0
C06E C048 C05V 120.0
C05N C05V C048 120.0
C05V C05N C02R 120.0
C03U C031 P6 117.2(4)
C03U C031 C045 120.0
C045 C031 P6 122.4(4)
C031 C03U C04V 120.0
C066 C04V C03U 120.0
C04V C066 C05B 120.0
C045 C05B C066 120.0
C05B C045 C031 120.0
C06N C034 P1 117.3(3)
C06N C034 C05H 120.0
C05H C034 P1 122.7(3)
C076 C06N C034 120.0
C06I C076 C06N 120.0
C076 C06I C063 120.0
C05H C063 C06I 120.0
C063 C05H C034 120.0
C06R C03B P5 121.6(4)
C06R C03B C06G 120.0
C06G C03B P5 118.4(4)
C06X C06R C03B 120.0
C06R C06X C06T 120.0
C06Y C06T C06X 120.0
C06T C06Y C06G 120.0
C06Y C06G C03B 120.0
C036 C03Q P8 120.5(3)
C036 C03Q C03L 120.0
C03L C03Q P8 119.4(3)
C03Q C036 C055 120.0
C036 C055 C04N 120.0
C04L C04N C055 120.0
C03L C04L C04N 120.0
C04L C03L C03Q 120.0
C05J C03W P5 115.4(4)
C05J C03W C06M 120.0
C06M C03W P5 124.4(4)
C05X C05J C03W 120.0
C067 C05X C05J 120.0
C05X C067 C06H 120.0
C06M C06H C067 120.0
C06H C06M C03W 120.0
C03C C03Z P9 117.6(3)
C03C C03Z C038 120.0
C038 C03Z P9 122.4(3)
C03Z C03C C041 120.0
C05F C041 C03C 120.0
C041 C05F C050 120.0
C038 C050 C05F 120.0
C050 C038 C03Z 120.0
C05Q C04F P8 115.4(4)
C05Q C04F C06C 120.0
C06C C04F P8 124.6(4)
C04F C05Q C06Q 120.0
C071 C06Q C05Q 120.0
C06Q C071 C068 120.0
C06C C068 C071 120.0
C068 C06C C04F 120.0
C04C C058 P6 122.0(3)
C04C C058 C078 120.0
C078 C058 P6 118.0(3)
C058 C04C C05S 120.0
C04C C05S C06L 120.0
C07G C06L C05S 120.0
C06L C07G C078 120.0
C07G C078 C058 120.0
C06O C059 P6 115.9(4)
C06O C059 C064 120.0
C064 C059 P6 124.1(4)
C072 C06O C059 120.0
C06O C072 C074 120.0
C06P C074 C072 120.0
C074 C06P C064 120.0
C06P C064 C059 120.0
C01Q C06D C070 120.0
C06D C01Q P4 117.3(3)
C042 C01Q P4 122.7(3)
C042 C01Q C06D 120.0
C01Q C042 C02L 120.0
C042 C02L C05U 120.0
C070 C05U C02L 120.0
C05U C070 C06D 120.0

loop_
_geom_bond_atom_site_label_1
_geom_bond_atom_site_label_2
_geom_bond_distance
Au1 Cu16 2.7481(7)
Au1 Cu21 2.7056(9)
Au1 Cu9 2.7206(8)
Au1 Cu7 2.7390(8)
Au1 Cu22 2.7419(9)
Au1 Cu14 2.7210(9)
Au1 Cu8 2.7266(8)
Au1 Cu19 2.7243(9)
Au1 Cu5 2.7248(7)
Au1 Cu13 2.7584(8)
Au1 Cu3 2.7291(9)
Au1 Cu12 2.7577(9)
Cu16 Cu21 2.6012(11)
Cu16 Cu7 2.5138(12)
Cu16 Cu17 2.9360(11)
Cu16 Cu24 2.4252(12)
Cu16 Cu8 2.5168(12)
Cu16 Cu15 2.6083(11)
Cu21 Cu18 2.6211(11)
Cu21 Cu22 2.5552(11)
Cu21 Cu17 2.4352(11)
Cu21 Cu24 2.9243(11)
Cu21 Cu19 2.5348(9)
Cu18 Cu17 2.8319(10)
Cu18 Cu6 2.9291(13)
Cu18 Cu19 3.0252(11)
Cu18 Cu12 2.4453(12)
Cu18 P7 2.277(2)
Cu9 Cu4 2.6357(11)
Cu9 Cu14 2.5238(10)
Cu9 Cu10 2.9643(11)
Cu9 Cu5 2.6233(12)
Cu9 Cu13 2.5008(13)
Cu9 Cu1 2.4238(13)
Cu7 Cu17 2.6105(12)
Cu7 Cu8 2.5332(12)
Cu7 Cu6 2.4285(11)
Cu7 Cu2 2.8635(12)
Cu7 Cu3 2.6302(10)
Cu22 Cu24 2.5875(9)
Cu22 Cu19 2.5403(11)
Cu22 Cu20 2.8646(9)
Cu22 Cu13 2.5871(11)
Cu22 Cu23 2.4756(12)
Cu4 Cu14 3.0430(13)
Cu4 Cu8 2.4543(11)
Cu4 Cu2 2.8263(12)
Cu4 Cu1 2.7947(11)
Cu4 P3 2.276(2)
Cu17 Cu6 2.8990(12)
Cu17 P11 2.2671(16)
Cu11 Cu19 2.4500(9)
Cu11 Cu20 2.9474(12)
Cu11 Cu10 2.8990(12)
Cu11 Cu5 2.6408(12)
Cu11 Cu12 3.0548(11)
Cu11 P6 2.2763(19)
Cu24 Cu15 2.8583(12)
Cu24 Cu23 2.8609(11)
Cu24 P12 2.261(2)
Cu14 Cu8 2.6018(11)
Cu14 Cu15 2.4223(9)
Cu14 Cu13 2.5282(10)
Cu14 Cu23 2.6061(13)
Cu8 Cu15 2.8986(12)
Cu8 Cu2 2.5845(12)
Cu6 Cu3 2.8974(11)
Cu6 Cu12 2.6270(11)
Cu6 P5 2.273(2)
Cu15 Cu23 2.8626(11)
Cu15 P10 2.2671(17)
Cu19 Cu20 2.6022(11)
Cu19 Cu12 2.6050(13)
Cu2 Cu3 2.4259(11)
Cu2 Cu1 2.8658(10)
Cu2 P4 2.262(2)
Cu20 Cu10 2.9803(13)
Cu20 Cu13 2.4170(12)
Cu20 P8 2.277(2)
Cu10 Cu5 2.4348(11)
Cu10 Cu13 2.6021(10)
Cu10 P1 2.2764(18)
Cu5 Cu3 2.5429(11)
Cu5 Cu12 2.5279(11)
Cu5 Cu1 3.0008(13)
Cu13 Cu23 3.0530(11)
Cu3 Cu12 2.5149(13)
Cu3 Cu1 2.6103(12)
Cu23 P9 2.290(2)
Cu1 P2 2.261(2)
P4 C012 1.832(4)
P4 C013 1.855(3)
P4 C01Q 1.837(4)
P12 C015 1.839(3)
P12 C01A 1.846(4)
P12 C01J 1.848(4)
P11 C018 1.850(3)
P11 C01G 1.847(4)
P11 C01H 1.824(4)
P3 C019 1.842(3)
P3 C01C 1.855(4)
P3 C028 1.842(4)
P2 C014 1.845(4)
P2 C02P 1.843(4)
P2 C02R 1.827(5)
P10 C017 1.855(4)
P10 C01F 1.826(4)
P10 C025 1.839(4)
P1 C016 1.817(4)
P1 C01W 1.834(4)
P1 C034 1.837(4)
P8 C01R 1.816(4)
P8 C03Q 1.845(4)
P8 C04F 1.849(4)
P7 C01P 1.827(4)
P7 C01U 1.834(4)
P7 C02T 1.857(5)
P9 C01V 1.835(5)
P9 C02A 1.838(4)
P9 C03Z 1.858(4)
P5 C024 1.834(4)
P5 C03B 1.859(5)
P5 C03W 1.814(5)
P6 C031 1.835(5)
P6 C058 1.836(4)
P6 C059 1.849(6)
C012 C01D 1.3900
C012 C02C 1.3900
C01D C026 1.3900
C026 C02B 1.3900
C02B C02E 1.3900
C02E C02C 1.3900
C013 C023 1.3900
C013 C02N 1.3900
C023 C04H 1.3900
C04H C03R 1.3900
C03R C03P 1.3900
C03P C02N 1.3900
C014 C030 1.3900
C014 C03K 1.3900
C030 C02I 1.3900
C02I C02X 1.3900
C02X C046 1.3900
C046 C03K 1.3900
C015 C01E 1.3900
C015 C01B 1.3900
C01E C03F 1.3900
C03F C01Z 1.3900
C01Z C02M 1.3900
C02M C01B 1.3900
C016 C05A 1.3900
C016 C04P 1.3900
C05A C05T 1.3900
C05T C05K 1.3900
C05K C062 1.3900
C062 C04P 1.3900
C017 C020 1.3900
C017 C01M 1.3900
C020 C06F 1.3900
C06F C065 1.3900
C065 C03I 1.3900
C03I C01M 1.3900
C018 C01K 1.3900
C018 C022 1.3900
C01K C03M 1.3900
C03M C02Y 1.3900
C02Y C029 1.3900
C029 C022 1.3900
C019 C03T 1.3900
C019 C01L 1.3900
C03T C03N 1.3900
C03N C035 1.3900
C035 C04B 1.3900
C04B C01L 1.3900
C01A C02V 1.3900
C01A C01O 1.3900
C02V C03Y 1.3900
C03Y C04D 1.3900
C04D C01N 1.3900
C01N C01O 1.3900
C01C C021 1.3900
C01C C03J 1.3900
C021 C02Z 1.3900
C02Z C032 1.3900
C032 C04T 1.3900
C04T C03J 1.3900
C01F C02K 1.3900
C01F C03S 1.3900
C02K C03X 1.3900
C03X C04S 1.3900
C04S C04X 1.3900
C04X C03S 1.3900
C01G C02H 1.3900
C01G C03A 1.3900
C02H C04J 1.3900
C04J C061 1.3900
C061 C04W 1.3900
C04W C03A 1.3900
C01H C02D 1.3900
C01H C02F 1.3900
C02D C02G 1.3900
C02G C027 1.3900
C027 C03O 1.3900
C03O C02F 1.3900
C01J C037 1.3900
C01J C02U 1.3900
C037 C02W 1.3900
C02W C04M 1.3900
C04M C05R 1.3900
C05R C02U 1.3900
C01P C04O 1.3900
C01P C039 1.3900
C04O C05I 1.3900
C05I C04Q 1.3900
C04Q C043 1.3900
C043 C039 1.3900
C01R C01T 1.3900
C01R C04K 1.3900
C01T C03G 1.3900
C03G C04Z 1.3900
C04Z C05Z 1.3900
C05Z C04K 1.3900
C01U C02J 1.3900
C01U C053 1.3900
C02J C052 1.3900
C052 C051 1.3900
C051 C04G 1.3900
C04G C053 1.3900
C01V C04Y 1.3900
C01V C047 1.3900
C04Y C060 1.3900
C060 C03H 1.3900
C03H C044 1.3900
C044 C047 1.3900
C01W C05L 1.3900
C01W C01I 1.3900
C05L C05M 1.3900
C05M C040 1.3900
C040 C02O 1.3900
C02O C01I 1.3900
C024 C056 1.3900
C024 C05C 1.3900
C056 C05Y 1.3900
C05Y C069 1.3900
C069 C06B 1.3900
C06B C05C 1.3900
C025 C057 1.3900
C025 C033 1.3900
C057 C05P 1.3900
C05P C04E 1.3900
C04E C03E 1.3900
C03E C033 1.3900
C028 C01S 1.3900
C028 C01X 1.3900
C01S C04A 1.3900
C04A C04U 1.3900
C04U C01Y 1.3900
C01Y C01X 1.3900
C02A C04I 1.3900
C02A C02S 1.3900
C04I C05E 1.3900
C05E C03V 1.3900
C03V C04R 1.3900
C04R C02S 1.3900
C02P C054 1.3900
C02P C06A 1.3900
C054 C05D 1.3900
C05D C05O 1.3900
C05O C06K 1.3900
C06K C06A 1.3900
C02Q C02T 1.3900
C02Q C05W 1.3900
C02T C03D 1.3900
C03D C049 1.3900
C049 C06J 1.3900
C06J C05W 1.3900
C02R C06S 1.3900
C02R C05N 1.3900
C06S C06E 1.3900
C06E C048 1.3900
C048 C05V 1.3900
C05V C05N 1.3900
C031 C03U 1.3900
C031 C045 1.3900
C03U C04V 1.3900
C04V C066 1.3900
C066 C05B 1.3900
C05B C045 1.3900
C034 C06N 1.3900
C034 C05H 1.3900
C06N C076 1.3900
C076 C06I 1.3900
C06I C063 1.3900
C063 C05H 1.3900
C03B C06R 1.3900
C03B C06G 1.3900
C06R C06X 1.3900
C06X C06T 1.3900
C06T C06Y 1.3900
C06Y C06G 1.3900
C03Q C036 1.3900
C03Q C03L 1.3900
C036 C055 1.3900
C055 C04N 1.3900
C04N C04L 1.3900
C04L C03L 1.3900
C03W C05J 1.3900
C03W C06M 1.3900
C05J C05X 1.3900
C05X C067 1.3900
C067 C06H 1.3900
C06H C06M 1.3900
C03Z C03C 1.3900
C03Z C038 1.3900
C03C C041 1.3900
C041 C05F 1.3900
C05F C050 1.3900
C050 C038 1.3900
C04F C05Q 1.3900
C04F C06C 1.3900
C05Q C06Q 1.3900
C06Q C071 1.3900
C071 C068 1.3900
C068 C06C 1.3900
C058 C04C 1.3900
C058 C078 1.3900
C04C C05S 1.3900
C05S C06L 1.3900
C06L C07G 1.3900
C07G C078 1.3900
C059 C06O 1.3900
C059 C064 1.3900
C06O C072 1.3900
C072 C074 1.3900
C074 C06P 1.3900
C06P C064 1.3900
C06D C01Q 1.3900
C06D C070 1.3900
C01Q C042 1.3900
C042 C02L 1.3900
C02L C05U 1.3900
C05U C070 1.3900

loop_
_smtbx_masks_void_nr
_smtbx_masks_void_average_x
_smtbx_masks_void_average_y
_smtbx_masks_void_average_z
_smtbx_masks_void_volume
_smtbx_masks_void_count_electrons
1 -0.660 -0.916 -0.631 16916.8 9018.9
